data_1508892
loop_
_publ_author_name
'Chiba, Ryota'
'Minami, Atsushi'
'Gomi, Katsuya'
'Oikawa, Hideaki'

_publ_section_title
;
 Identification of Ophiobolin F Synthase by a Genome Mining Approach: A
 Sesterterpene Synthase from Aspergillus clavatus.
;
_journal_issue 3
_journal_name_full 'Organic letters'
_journal_page_first 594
_journal_page_last 597
_journal_paper_doi 10.1021/ol303408a
_journal_volume 15
_journal_year 2013
_chemical_formula_moiety 'C25 H42 O'
_chemical_formula_sum 'C25 H42 O'
_chemical_formula_weight 358.61
_space_group_IT_number 19
_symmetry_cell_setting orthorhombic
_symmetry_Int_Tables_number 19
_symmetry_space_group_name_Hall 'P 2ac 2ab'
_symmetry_space_group_name_H-M 'P 21 21 21'
_atom_sites_solution_hydrogens geom
_atom_sites_solution_primary direct
_atom_sites_solution_secondary difmap
_cell_angle_alpha 90.0000
_cell_angle_beta 90.0000
_cell_angle_gamma 90.0000
_cell_formula_units_Z 8
_cell_length_a 6.2140(3)
_cell_length_b 15.5633(9)
_cell_length_c 45.916(3)
_cell_measurement_reflns_used 23903
_cell_measurement_temperature 140
_cell_measurement_theta_max 27.56
_cell_measurement_theta_min 3.17
_cell_volume 4440.6(4)
_computing_cell_refinement 'RAPID AUTO'
_computing_data_collection 'RAPID AUTO (Rigaku, ????)'
_computing_data_reduction 'RAPID AUTO'
_computing_molecular_graphics 'CrystalStructure 4.0'
_computing_publication_material 'CrystalStructure 4.0 (Rigaku, 2010)'
_computing_structure_refinement 'SHELXL97 (Sheldrick, 2008)'
_computing_structure_solution 'SIR2004 (Burla, et al., 2005)'
_diffrn_ambient_temperature 140
_diffrn_detector_area_resol_mean 10.000
_diffrn_measured_fraction_theta_full 0.996
_diffrn_measured_fraction_theta_max 0.996
_diffrn_measurement_device_type 'Rigaku R-AXIS RAPID'
_diffrn_measurement_method \w
_diffrn_radiation_type 'Mo K\a'
_diffrn_radiation_wavelength 0.71075
_diffrn_reflns_av_R_equivalents 0.1083
_diffrn_reflns_limit_h_max 6
_diffrn_reflns_limit_h_min -7
_diffrn_reflns_limit_k_max 18
_diffrn_reflns_limit_k_min -18
_diffrn_reflns_limit_l_max 55
_diffrn_reflns_limit_l_min -55
_diffrn_reflns_number 36459
_diffrn_reflns_theta_full 25.50
_diffrn_reflns_theta_max 25.50
_diffrn_standards_number 0
_exptl_absorpt_coefficient_mu 0.062
_exptl_absorpt_correction_type none
_exptl_crystal_colour colorless
_exptl_crystal_density_diffrn 1.073
_exptl_crystal_density_method 'not measured'
_exptl_crystal_description needle
_exptl_crystal_F_000 1600.00
_exptl_crystal_size_max 0.400
_exptl_crystal_size_mid 0.180
_exptl_crystal_size_min 0.100
_refine_diff_density_max 0.430
_refine_diff_density_min -0.290
_refine_ls_extinction_coef 0.014(2)
_refine_ls_extinction_method SHELXL
_refine_ls_goodness_of_fit_ref 1.035
_refine_ls_hydrogen_treatment constr
_refine_ls_number_parameters 482
_refine_ls_number_reflns 8263
_refine_ls_number_restraints 0
_refine_ls_R_factor_gt 0.0816
_refine_ls_shift/su_max 0.013
_refine_ls_structure_factor_coef Fsqd
_refine_ls_weighting_details 'w = 1/[\s^2^(Fo^2^)+(0.1167P)^2^+3.6211P] where P=(Fo^2^+2Fc^2^)/3'
_refine_ls_weighting_scheme calc
_refine_ls_wR_factor_ref 0.2334
_reflns_number_gt 6195
_reflns_number_total 8265
_reflns_threshold_expression F^2^>2.0\s(F^2^)
_cod_data_source_file ol303408a_si_001.cif
_cod_data_source_block yuuhann120808
_cod_database_code 1508892

loop_
_symmetry_equiv_pos_site_id
_symmetry_equiv_pos_as_xyz
1 +X,+Y,+Z
2 1/2+X,1/2-Y,-Z
3 -X,1/2+Y,1/2-Z
4 1/2-X,-Y,1/2+Z

loop_
_atom_site_label
_atom_site_type_symbol
_atom_site_fract_x
_atom_site_fract_y
_atom_site_fract_z
_atom_site_U_iso_or_equiv
_atom_site_adp_type
_atom_site_occupancy
_atom_site_symmetry_multiplicity
_atom_site_calc_flag
_atom_site_refinement_flags
O1 O 1.0596(6) 1.6922(2) 0.13257(7) 0.0475(8) Uani 1.0 4 d .
O2 O 0.9586(6) 0.8567(2) 0.10666(8) 0.0526(9) Uani 1.0 4 d .
C1 C 1.0836(7) 1.5119(3) 0.14121(9) 0.0318(9) Uani 1.0 4 d .
C2 C 0.8781(7) 1.5612(3) 0.14975(9) 0.0348(9) Uani 1.0 4 d .
C3 C 0.8549(8) 1.6483(3) 0.13388(10) 0.0414(10) Uani 1.0 4 d .
C4 C 0.7035(9) 1.7016(4) 0.15403(12) 0.0570(14) Uani 1.0 4 d .
C5 C 0.6558(7) 1.6476(3) 0.18086(10) 0.0425(11) Uani 1.0 4 d .
C6 C 0.8349(7) 1.5784(3) 0.18240(9) 0.0353(9) Uani 1.0 4 d .
C7 C 1.0297(7) 1.6014(3) 0.20080(9) 0.0325(9) Uani 1.0 4 d .
C8 C 1.1507(7) 1.5399(3) 0.21269(9) 0.0333(9) Uani 1.0 4 d .
C9 C 1.1225(7) 1.4445(3) 0.20939(8) 0.0323(9) Uani 1.0 4 d .
C10 C 1.2322(7) 1.4101(3) 0.18157(8) 0.0298(9) Uani 1.0 4 d .
C11 C 1.1048(7) 1.4182(3) 0.15246(8) 0.0290(9) Uani 1.0 4 d .
C12 C 1.2567(7) 1.3657(3) 0.13248(9) 0.0345(9) Uani 1.0 4 d .
C13 C 1.3150(7) 1.2864(3) 0.15023(9) 0.0345(10) Uani 1.0 4 d .
C14 C 1.3309(6) 1.3172(3) 0.18215(8) 0.0298(9) Uani 1.0 4 d .
C15 C 1.2563(7) 1.2517(3) 0.20522(9) 0.0295(9) Uani 1.0 4 d .
C16 C 1.3894(7) 1.1692(3) 0.20192(9) 0.0315(9) Uani 1.0 4 d .
C17 C 1.3815(8) 1.1086(3) 0.22810(9) 0.0411(10) Uani 1.0 4 d .
C18 C 1.5119(8) 1.0292(3) 0.22263(9) 0.0365(10) Uani 1.0 4 d .
C19 C 1.4456(7) 0.9479(3) 0.22171(9) 0.0333(9) Uani 1.0 4 d .
C20 C 0.7699(11) 1.6389(4) 0.10323(11) 0.0605(15) Uani 1.0 4 d .
C21 C 1.0878(8) 1.6939(3) 0.20573(10) 0.0426(11) Uani 1.0 4 d .
C22 C 0.8837(7) 1.3745(3) 0.15282(9) 0.0335(9) Uani 1.0 4 d .
C23 C 1.0160(7) 1.2303(3) 0.20537(9) 0.0336(9) Uani 1.0 4 d .
C24 C 1.2197(9) 0.9190(4) 0.22832(12) 0.0546(13) Uani 1.0 4 d .
C25 C 1.5921(8) 0.8758(3) 0.21334(10) 0.0418(11) Uani 1.0 4 d .
C26 C 0.8949(7) 1.0014(3) 0.06910(9) 0.0343(9) Uani 1.0 4 d .
C27 C 1.1106(8) 0.9834(3) 0.08463(9) 0.0397(10) Uani 1.0 4 d .
C28 C 1.1488(8) 0.8878(3) 0.09232(11) 0.0465(11) Uani 1.0 4 d .
C29 C 1.3335(10) 0.8896(4) 0.11418(16) 0.0754(19) Uani 1.0 4 d .
C30 C 1.3553(9) 0.9798(4) 0.12647(11) 0.0518(13) Uani 1.0 4 d .
C31 C 1.1685(8) 1.0335(3) 0.11323(9) 0.0402(11) Uani 1.0 4 d .
C32 C 0.9839(8) 1.0518(3) 0.13369(9) 0.0395(10) Uani 1.0 4 d .
C33 C 0.8564(8) 1.1194(3) 0.12998(9) 0.0403(10) Uani 1.0 4 d .
C34 C 0.8691(8) 1.1840(3) 0.10547(9) 0.0392(10) Uani 1.0 4 d .
C35 C 0.7383(7) 1.1528(3) 0.07883(8) 0.0328(9) Uani 1.0 4 d .
C36 C 0.8555(7) 1.0928(3) 0.05695(8) 0.0332(9) Uani 1.0 4 d .
C37 C 0.6860(8) 1.0907(3) 0.03256(9) 0.0378(10) Uani 1.0 4 d .
C38 C 0.6150(7) 1.1851(3) 0.02921(9) 0.0364(9) Uani 1.0 4 d .
C39 C 0.6141(7) 1.2210(3) 0.06056(9) 0.0341(9) Uani 1.0 4 d .
C40 C 0.6734(8) 1.3167(3) 0.06355(9) 0.0368(10) Uani 1.0 4 d .
C41 C 0.5141(8) 1.3732(3) 0.04707(10) 0.0411(10) Uani 1.0 4 d .
C42 C 0.5093(9) 1.4669(3) 0.05687(11) 0.0514(13) Uani 1.0 4 d .
C43 C 0.3487(10) 1.5213(4) 0.04107(12) 0.0586(14) Uani 1.0 4 d .
C44 C 0.3759(12) 1.5904(4) 0.02580(12) 0.0660(16) Uani 1.0 4 d .
C45 C 1.1955(14) 0.8320(4) 0.06620(14) 0.083(3) Uani 1.0 4 d .
C46 C 0.9386(9) 0.9931(4) 0.15935(10) 0.0511(13) Uani 1.0 4 d .
C47 C 1.0646(7) 1.1285(3) 0.04436(10) 0.0396(10) Uani 1.0 4 d .
C48 C 0.9037(8) 1.3402(3) 0.05564(10) 0.0424(11) Uani 1.0 4 d .
C49 C 0.5858(17) 1.6358(6) 0.0231(2) 0.126(4) Uani 1.0 4 d .
C50 C 0.2048(18) 1.6362(5) 0.00963(18) 0.114(4) Uani 1.0 4 d .
H1 H 1.1106 1.6967 0.1494 0.0570 Uiso 1.0 4 calc R
H1A H 1.2091 1.5449 0.1484 0.0381 Uiso 1.0 4 calc R
H1B H 1.0925 1.5108 0.1197 0.0381 Uiso 1.0 4 calc R
H2 H 0.9784 0.8057 0.1121 0.0632 Uiso 1.0 4 calc R
H2A H 0.7552 1.5251 0.1428 0.0418 Uiso 1.0 4 calc R
H4A H 0.7743 1.7560 0.1597 0.0684 Uiso 1.0 4 calc R
H4B H 0.5682 1.7155 0.1437 0.0684 Uiso 1.0 4 calc R
H5A H 0.5125 1.6202 0.1792 0.0510 Uiso 1.0 4 calc R
H5B H 0.6576 1.6838 0.1986 0.0510 Uiso 1.0 4 calc R
H6 H 0.7698 1.5252 0.1908 0.0423 Uiso 1.0 4 calc R
H8 H 1.2672 1.5584 0.2245 0.0399 Uiso 1.0 4 calc R
H9A H 0.9670 1.4308 0.2087 0.0387 Uiso 1.0 4 calc R
H9B H 1.1845 1.4152 0.2266 0.0387 Uiso 1.0 4 calc R
H10 H 1.3594 1.4487 0.1788 0.0358 Uiso 1.0 4 calc R
H12A H 1.1827 1.3493 0.1142 0.0414 Uiso 1.0 4 calc R
H12B H 1.3870 1.3993 0.1276 0.0414 Uiso 1.0 4 calc R
H13A H 1.4541 1.2623 0.1436 0.0413 Uiso 1.0 4 calc R
H13B H 1.2026 1.2417 0.1482 0.0413 Uiso 1.0 4 calc R
H14 H 1.4881 1.3256 0.1858 0.0358 Uiso 1.0 4 calc R
H15 H 1.2915 1.2766 0.2247 0.0354 Uiso 1.0 4 calc R
H16A H 1.3374 1.1377 0.1845 0.0378 Uiso 1.0 4 calc R
H16B H 1.5412 1.1853 0.1983 0.0378 Uiso 1.0 4 calc R
H17A H 1.4380 1.1387 0.2455 0.0493 Uiso 1.0 4 calc R
H17B H 1.2303 1.0924 0.2321 0.0493 Uiso 1.0 4 calc R
H18 H 1.6613 1.0380 0.2194 0.0438 Uiso 1.0 4 calc R
H20A H 0.7527 1.6960 0.0945 0.0726 Uiso 1.0 4 calc R
H20B H 0.6303 1.6097 0.1037 0.0726 Uiso 1.0 4 calc R
H20C H 0.8716 1.6052 0.0916 0.0726 Uiso 1.0 4 calc R
H21A H 0.9659 1.7305 0.2003 0.0511 Uiso 1.0 4 calc R
H21B H 1.2131 1.7088 0.1938 0.0511 Uiso 1.0 4 calc R
H21C H 1.1223 1.7028 0.2263 0.0511 Uiso 1.0 4 calc R
H22A H 0.8103 1.3851 0.1343 0.0402 Uiso 1.0 4 calc R
H22B H 0.7974 1.3981 0.1688 0.0402 Uiso 1.0 4 calc R
H22C H 0.9020 1.3125 0.1556 0.0402 Uiso 1.0 4 calc R
H23A H 0.9769 1.2029 0.1869 0.0403 Uiso 1.0 4 calc R
H23B H 0.9326 1.2832 0.2078 0.0403 Uiso 1.0 4 calc R
H23C H 0.9848 1.1909 0.2215 0.0403 Uiso 1.0 4 calc R
H24A H 1.1320 0.9688 0.2337 0.0655 Uiso 1.0 4 calc R
H24B H 1.2221 0.8778 0.2445 0.0655 Uiso 1.0 4 calc R
H24C H 1.1578 0.8915 0.2110 0.0655 Uiso 1.0 4 calc R
H25A H 1.5418 0.8500 0.1951 0.0502 Uiso 1.0 4 calc R
H25B H 1.5920 0.8322 0.2287 0.0502 Uiso 1.0 4 calc R
H25C H 1.7384 0.8979 0.2107 0.0502 Uiso 1.0 4 calc R
H26A H 0.7774 0.9881 0.0830 0.0412 Uiso 1.0 4 calc R
H26B H 0.8819 0.9604 0.0527 0.0412 Uiso 1.0 4 calc R
H27 H 1.2253 0.9988 0.0703 0.0476 Uiso 1.0 4 calc R
H29A H 1.3047 0.8484 0.1301 0.0904 Uiso 1.0 4 calc R
H29B H 1.4691 0.8725 0.1045 0.0904 Uiso 1.0 4 calc R
H30A H 1.4960 1.0048 0.1210 0.0622 Uiso 1.0 4 calc R
H30B H 1.3445 0.9787 0.1480 0.0622 Uiso 1.0 4 calc R
H31 H 1.2301 1.0901 0.1073 0.0483 Uiso 1.0 4 calc R
H33 H 0.7467 1.1279 0.1441 0.0484 Uiso 1.0 4 calc R
H34A H 1.0214 1.1924 0.0998 0.0471 Uiso 1.0 4 calc R
H34B H 0.8119 1.2400 0.1122 0.0471 Uiso 1.0 4 calc R
H35 H 0.6226 1.1160 0.0874 0.0394 Uiso 1.0 4 calc R
H37A H 0.5627 1.0538 0.0381 0.0454 Uiso 1.0 4 calc R
H37B H 0.7491 1.0688 0.0142 0.0454 Uiso 1.0 4 calc R
H38A H 0.4698 1.1887 0.0204 0.0436 Uiso 1.0 4 calc R
H38B H 0.7175 1.2173 0.0168 0.0436 Uiso 1.0 4 calc R
H39 H 0.4612 1.2168 0.0672 0.0410 Uiso 1.0 4 calc R
H40 H 0.6560 1.3313 0.0846 0.0441 Uiso 1.0 4 calc R
H41A H 0.3681 1.3487 0.0494 0.0493 Uiso 1.0 4 calc R
H41B H 0.5502 1.3714 0.0261 0.0493 Uiso 1.0 4 calc R
H42A H 0.4766 1.4688 0.0780 0.0616 Uiso 1.0 4 calc R
H42B H 0.6542 1.4920 0.0541 0.0616 Uiso 1.0 4 calc R
H43 H 0.2039 1.5022 0.0425 0.0703 Uiso 1.0 4 calc R
H45A H 1.2127 0.7722 0.0725 0.0994 Uiso 1.0 4 calc R
H45B H 1.3283 0.8516 0.0568 0.0994 Uiso 1.0 4 calc R
H45C H 1.0759 0.8359 0.0524 0.0994 Uiso 1.0 4 calc R
H46A H 1.0610 0.9945 0.1728 0.0613 Uiso 1.0 4 calc R
H46B H 0.9169 0.9343 0.1524 0.0613 Uiso 1.0 4 calc R
H46C H 0.8088 1.0128 0.1695 0.0613 Uiso 1.0 4 calc R
H47A H 1.1271 1.0865 0.0309 0.0475 Uiso 1.0 4 calc R
H47B H 1.1662 1.1399 0.0602 0.0475 Uiso 1.0 4 calc R
H47C H 1.0346 1.1820 0.0339 0.0475 Uiso 1.0 4 calc R
H48A H 0.9236 1.3346 0.0346 0.0509 Uiso 1.0 4 calc R
H48B H 1.0032 1.3016 0.0658 0.0509 Uiso 1.0 4 calc R
H48C H 0.9325 1.3996 0.0615 0.0509 Uiso 1.0 4 calc R
H49A H 0.6811 1.6182 0.0390 0.1507 Uiso 1.0 4 calc R
H49B H 0.5621 1.6980 0.0240 0.1507 Uiso 1.0 4 calc R
H49C H 0.6525 1.6211 0.0044 0.1507 Uiso 1.0 4 calc R
H50A H 0.0683 1.6054 0.0119 0.1369 Uiso 1.0 4 calc R
H50B H 0.2430 1.6390 -0.0111 0.1369 Uiso 1.0 4 calc R
H50C H 0.1898 1.6946 0.0174 0.1369 Uiso 1.0 4 calc R

loop_
_atom_site_aniso_label
_atom_site_aniso_U_11
_atom_site_aniso_U_22
_atom_site_aniso_U_33
_atom_site_aniso_U_12
_atom_site_aniso_U_13
_atom_site_aniso_U_23
O1 0.054(2) 0.0306(17) 0.058(2) -0.0087(15) -0.0043(16) 0.0045(15)
O2 0.056(2) 0.0262(17) 0.075(3) -0.0052(15) 0.0066(18) 0.0109(16)
C1 0.038(3) 0.0185(19) 0.039(3) 0.0002(17) -0.0015(18) 0.0038(16)
C2 0.037(3) 0.0182(19) 0.050(3) 0.0017(17) -0.007(2) 0.0027(17)
C3 0.052(3) 0.0180(19) 0.054(3) 0.0022(19) -0.004(3) 0.0041(18)
C4 0.055(3) 0.032(3) 0.084(4) 0.017(3) 0.000(3) 0.007(3)
C5 0.033(3) 0.033(3) 0.061(3) 0.0064(19) -0.001(2) -0.003(2)
C6 0.032(2) 0.023(2) 0.051(3) 0.0035(17) 0.0020(19) 0.0003(17)
C7 0.038(2) 0.0185(19) 0.041(3) -0.0008(16) 0.0023(18) -0.0014(16)
C8 0.041(3) 0.020(2) 0.039(3) 0.0009(18) 0.0022(19) -0.0038(16)
C9 0.039(3) 0.0217(19) 0.036(2) 0.0003(17) 0.0019(18) -0.0019(16)
C10 0.033(2) 0.021(2) 0.035(2) -0.0036(16) -0.0006(17) 0.0015(16)
C11 0.033(2) 0.0176(18) 0.037(2) 0.0026(16) 0.0006(17) -0.0005(15)
C12 0.039(3) 0.025(2) 0.040(3) 0.0073(18) 0.0008(19) 0.0005(17)
C13 0.031(3) 0.028(3) 0.044(3) 0.0061(17) 0.0057(18) 0.0010(17)
C14 0.0255(19) 0.022(2) 0.042(3) 0.0019(16) -0.0015(17) 0.0021(16)
C15 0.032(2) 0.0220(19) 0.034(2) 0.0005(16) -0.0001(17) 0.0001(16)
C16 0.034(2) 0.0200(19) 0.041(3) 0.0018(16) 0.0035(18) 0.0006(16)
C17 0.056(3) 0.025(3) 0.042(3) 0.009(2) 0.001(3) -0.0010(17)
C18 0.043(3) 0.020(2) 0.046(3) 0.0041(18) -0.0033(19) 0.0017(17)
C19 0.041(3) 0.026(3) 0.033(2) 0.0026(18) 0.0015(17) 0.0013(16)
C20 0.086(4) 0.032(3) 0.064(4) 0.008(3) -0.025(3) 0.007(3)
C21 0.050(3) 0.021(2) 0.058(3) 0.0010(19) -0.004(3) -0.0038(19)
C22 0.035(3) 0.021(2) 0.044(3) 0.0012(17) -0.0038(19) -0.0025(17)
C23 0.031(2) 0.024(2) 0.045(3) -0.0002(16) 0.0025(18) 0.0018(18)
C24 0.053(3) 0.037(3) 0.074(4) -0.001(3) 0.013(3) 0.011(3)
C25 0.047(3) 0.026(3) 0.052(3) 0.010(2) 0.004(2) 0.0018(19)
C26 0.043(3) 0.0204(19) 0.039(3) -0.0018(18) 0.0024(18) -0.0008(16)
C27 0.043(3) 0.030(3) 0.045(3) 0.002(2) 0.010(2) 0.0077(18)
C28 0.050(3) 0.030(3) 0.059(3) 0.004(2) 0.008(3) 0.007(2)
C29 0.057(4) 0.044(4) 0.125(6) 0.003(3) -0.020(4) 0.027(4)
C30 0.048(3) 0.055(4) 0.053(3) 0.004(3) -0.004(3) 0.016(3)
C31 0.043(3) 0.035(3) 0.043(3) -0.007(2) -0.005(2) 0.0093(19)
C32 0.052(3) 0.027(3) 0.039(3) -0.011(2) -0.003(2) 0.0004(18)
C33 0.056(3) 0.033(3) 0.033(2) -0.003(2) -0.001(2) -0.0029(17)
C34 0.055(3) 0.026(3) 0.036(3) 0.000(2) -0.003(2) -0.0010(17)
C35 0.040(3) 0.025(2) 0.033(2) -0.0044(18) 0.0026(18) 0.0001(16)
C36 0.038(3) 0.027(2) 0.034(2) -0.0007(18) 0.0004(18) 0.0003(16)
C37 0.049(3) 0.029(3) 0.036(3) -0.0049(19) -0.0021(19) -0.0017(17)
C38 0.038(3) 0.031(3) 0.040(3) -0.0008(19) -0.0022(19) 0.0014(17)
C39 0.033(2) 0.032(3) 0.038(3) -0.0046(17) 0.0007(18) 0.0006(17)
C40 0.050(3) 0.023(2) 0.037(3) -0.0050(19) 0.0007(19) 0.0011(17)
C41 0.047(3) 0.028(3) 0.049(3) -0.0011(19) -0.002(2) 0.0013(19)
C42 0.070(4) 0.030(3) 0.054(3) 0.005(3) -0.000(3) 0.006(2)
C43 0.062(4) 0.039(3) 0.075(4) 0.011(3) 0.007(3) 0.000(3)
C44 0.112(5) 0.030(3) 0.057(3) 0.002(3) -0.011(4) 0.003(3)
C45 0.129(6) 0.045(4) 0.074(4) 0.035(4) 0.029(4) 0.007(3)
C46 0.072(4) 0.039(3) 0.043(3) -0.001(3) 0.001(3) 0.010(2)
C47 0.037(3) 0.038(3) 0.044(3) -0.0022(19) 0.0020(19) 0.0045(19)
C48 0.047(3) 0.028(3) 0.052(3) -0.0075(19) -0.002(3) 0.0041(19)
C49 0.161(9) 0.101(7) 0.114(7) -0.062(7) -0.023(6) 0.060(6)
C50 0.190(10) 0.049(5) 0.104(6) 0.043(6) -0.029(6) -0.005(4)

loop_
_atom_type_symbol
_atom_type_description
_atom_type_scat_dispersion_real
_atom_type_scat_dispersion_imag
_atom_type_scat_source
C C 0.0033 0.0016
;
International Tables for Crystallography
(1992, Vol. C, Tables 4.2.6.8 and 6.1.1.4)
;
H H 0.0000 0.0000
;
International Tables for Crystallography
(1992, Vol. C, Table 6.1.1.4)
;
O O 0.0106 0.0060
;
International Tables for Crystallography
(1992, Vol. C, Tables 4.2.6.8 and 6.1.1.4)
;

loop_
_geom_angle_atom_site_label_1
_geom_angle_atom_site_label_2
_geom_angle_atom_site_label_3
_geom_angle
_geom_angle_publ_flag
C2 C1 C11 117.0(4) yes
C1 C2 C3 113.2(4) yes
C1 C2 C6 118.5(4) yes
C3 C2 C6 106.8(4) yes
O1 C3 C2 110.6(4) yes
O1 C3 C4 107.7(4) yes
O1 C3 C20 108.3(4) yes
C2 C3 C4 104.1(4) yes
C2 C3 C20 112.8(4) yes
C4 C3 C20 113.2(5) yes
C3 C4 C5 107.8(4) yes
C4 C5 C6 106.3(4) yes
C2 C6 C5 101.6(4) yes
C2 C6 C7 116.2(4) yes
C5 C6 C7 115.7(4) yes
C6 C7 C8 120.5(4) yes
C6 C7 C21 120.1(4) yes
C8 C7 C21 119.4(4) yes
C7 C8 C9 127.0(4) yes
C8 C9 C10 112.0(4) yes
C9 C10 C11 117.2(4) yes
C9 C10 C14 118.5(3) yes
C11 C10 C14 106.6(3) yes
C1 C11 C10 113.8(3) yes
C1 C11 C12 110.5(3) yes
C1 C11 C22 110.1(4) yes
C10 C11 C12 99.0(3) yes
C10 C11 C22 114.3(3) yes
C12 C11 C22 108.6(3) yes
C11 C12 C13 104.8(4) yes
C12 C13 C14 105.8(4) yes
C10 C14 C13 104.1(3) yes
C10 C14 C15 120.2(3) yes
C13 C14 C15 115.3(4) yes
C14 C15 C16 108.9(4) yes
C14 C15 C23 116.2(4) yes
C16 C15 C23 110.1(4) yes
C15 C16 C17 114.9(4) yes
C16 C17 C18 111.1(4) yes
C17 C18 C19 128.4(5) yes
C18 C19 C24 124.5(4) yes
C18 C19 C25 122.2(4) yes
C24 C19 C25 113.3(4) yes
C27 C26 C36 118.0(4) yes
C26 C27 C28 114.3(4) yes
C26 C27 C31 119.7(4) yes
C28 C27 C31 104.5(4) yes
O2 C28 C27 107.6(4) yes
O2 C28 C29 108.9(5) yes
O2 C28 C45 109.2(5) yes
C27 C28 C29 104.4(4) yes
C27 C28 C45 113.7(5) yes
C29 C28 C45 112.9(5) yes
C28 C29 C30 109.2(5) yes
C29 C30 C31 106.6(5) yes
C27 C31 C30 103.4(4) yes
C27 C31 C32 116.1(4) yes
C30 C31 C32 115.2(4) yes
C31 C32 C33 121.5(4) yes
C31 C32 C46 120.7(4) yes
C33 C32 C46 117.8(5) yes
C32 C33 C34 126.3(5) yes
C33 C34 C35 110.6(4) yes
C34 C35 C36 117.0(4) yes
C34 C35 C39 118.2(4) yes
C36 C35 C39 107.1(3) yes
C26 C36 C35 113.2(4) yes
C26 C36 C37 110.5(4) yes
C26 C36 C47 109.7(4) yes
C35 C36 C37 99.4(4) yes
C35 C36 C47 115.2(4) yes
C37 C36 C47 108.4(4) yes
C36 C37 C38 104.4(4) yes
C37 C38 C39 104.6(4) yes
C35 C39 C38 104.7(4) yes
C35 C39 C40 119.5(4) yes
C38 C39 C40 115.6(4) yes
C39 C40 C41 111.0(4) yes
C39 C40 C48 115.9(4) yes
C41 C40 C48 110.7(4) yes
C40 C41 C42 114.6(4) yes
C41 C42 C43 114.3(5) yes
C42 C43 C44 130.2(6) yes
C43 C44 C49 123.7(7) yes
C43 C44 C50 125.3(7) yes
C49 C44 C50 111.0(6) yes
C3 O1 H1 109.473 no
C28 O2 H2 109.474 no
C2 C1 H1A 108.065 no
C2 C1 H1B 108.048 no
C11 C1 H1A 108.051 no
C11 C1 H1B 108.050 no
H1A C1 H1B 107.272 no
C1 C2 H2A 105.803 no
C3 C2 H2A 105.793 no
C6 C2 H2A 105.786 no
C3 C4 H4A 110.146 no
C3 C4 H4B 110.133 no
C5 C4 H4A 110.185 no
C5 C4 H4B 110.171 no
H4A C4 H4B 108.452 no
C4 C5 H5A 110.484 no
C4 C5 H5B 110.462 no
C6 C5 H5A 110.472 no
C6 C5 H5B 110.467 no
H5A C5 H5B 108.648 no
C2 C6 H6 107.628 no
C5 C6 H6 107.618 no
C7 C6 H6 107.613 no
C7 C8 H8 116.484 no
C9 C8 H8 116.489 no
C8 C9 H9A 109.222 no
C8 C9 H9B 109.231 no
C10 C9 H9A 109.215 no
C10 C9 H9B 109.214 no
H9A C9 H9B 107.909 no
C9 C10 H10 104.223 no
C11 C10 H10 104.218 no
C14 C10 H10 104.227 no
C11 C12 H12A 110.789 no
C11 C12 H12B 110.782 no
C13 C12 H12A 110.793 no
C13 C12 H12B 110.781 no
H12A C12 H12B 108.887 no
C12 C13 H13A 110.578 no
C12 C13 H13B 110.590 no
C14 C13 H13A 110.587 no
C14 C13 H13B 110.573 no
H13A C13 H13B 108.729 no
C10 C14 H14 105.295 no
C13 C14 H14 105.288 no
C15 C14 H14 105.290 no
C14 C15 H15 107.106 no
C16 C15 H15 107.098 no
C23 C15 H15 107.111 no
C15 C16 H16A 108.538 no
C15 C16 H16B 108.546 no
C17 C16 H16A 108.544 no
C17 C16 H16B 108.561 no
H16A C16 H16B 107.517 no
C16 C17 H17A 109.416 no
C16 C17 H17B 109.420 no
C18 C17 H17A 109.422 no
C18 C17 H17B 109.425 no
H17A C17 H17B 108.041 no
C17 C18 H18 115.788 no
C19 C18 H18 115.787 no
C3 C20 H20A 109.452 no
C3 C20 H20B 109.445 no
C3 C20 H20C 109.471 no
H20A C20 H20B 109.477 no
H20A C20 H20C 109.489 no
H20B C20 H20C 109.493 no
C7 C21 H21A 109.464 no
C7 C21 H21B 109.461 no
C7 C21 H21C 109.471 no
H21A C21 H21B 109.465 no
H21A C21 H21C 109.479 no
H21B C21 H21C 109.487 no
C11 C22 H22A 109.479 no
C11 C22 H22B 109.462 no
C11 C22 H22C 109.468 no
H22A C22 H22B 109.470 no
H22A C22 H22C 109.471 no
H22B C22 H22C 109.477 no
C15 C23 H23A 109.472 no
C15 C23 H23B 109.468 no
C15 C23 H23C 109.468 no
H23A C23 H23B 109.481 no
H23A C23 H23C 109.483 no
H23B C23 H23C 109.455 no
C19 C24 H24A 109.465 no
C19 C24 H24B 109.468 no
C19 C24 H24C 109.466 no
H24A C24 H24B 109.494 no
H24A C24 H24C 109.464 no
H24B C24 H24C 109.470 no
C19 C25 H25A 109.474 no
C19 C25 H25B 109.481 no
C19 C25 H25C 109.470 no
H25A C25 H25B 109.464 no
H25A C25 H25C 109.463 no
H25B C25 H25C 109.475 no
C27 C26 H26A 107.803 no
C27 C26 H26B 107.805 no
C36 C26 H26A 107.817 no
C36 C26 H26B 107.800 no
H26A C26 H26B 107.137 no
C26 C27 H27 105.692 no
C28 C27 H27 105.712 no
C31 C27 H27 105.721 no
C28 C29 H29A 109.841 no
C28 C29 H29B 109.844 no
C30 C29 H29A 109.840 no
C30 C29 H29B 109.838 no
H29A C29 H29B 108.274 no
C29 C30 H30A 110.402 no
C29 C30 H30B 110.411 no
C31 C30 H30A 110.408 no
C31 C30 H30B 110.423 no
H30A C30 H30B 108.639 no
C27 C31 H31 107.203 no
C30 C31 H31 107.192 no
C32 C31 H31 107.191 no
C32 C33 H33 116.871 no
C34 C33 H33 116.846 no
C33 C34 H34A 109.529 no
C33 C34 H34B 109.525 no
C35 C34 H34A 109.511 no
C35 C34 H34B 109.519 no
H34A C34 H34B 108.097 no
C34 C35 H35 104.306 no
C36 C35 H35 104.281 no
C39 C35 H35 104.276 no
C36 C37 H37A 110.901 no
C36 C37 H37B 110.883 no
C38 C37 H37A 110.884 no
C38 C37 H37B 110.876 no
H37A C37 H37B 108.906 no
C37 C38 H38A 110.822 no
C37 C38 H38B 110.825 no
C39 C38 H38A 110.841 no
C39 C38 H38B 110.818 no
H38A C38 H38B 108.881 no
C35 C39 H39 105.237 no
C38 C39 H39 105.272 no
C40 C39 H39 105.258 no
C39 C40 H40 106.201 no
C41 C40 H40 106.212 no
C48 C40 H40 106.209 no
C40 C41 H41A 108.598 no
C40 C41 H41B 108.600 no
C42 C41 H41A 108.604 no
C42 C41 H41B 108.618 no
H41A C41 H41B 107.562 no
C41 C42 H42A 108.696 no
C41 C42 H42B 108.687 no
C43 C42 H42A 108.698 no
C43 C42 H42B 108.677 no
H42A C42 H42B 107.620 no
C42 C43 H43 114.881 no
C44 C43 H43 114.917 no
C28 C45 H45A 109.469 no
C28 C45 H45B 109.463 no
C28 C45 H45C 109.470 no
H45A C45 H45B 109.477 no
H45A C45 H45C 109.477 no
H45B C45 H45C 109.472 no
C32 C46 H46A 109.475 no
C32 C46 H46B 109.477 no
C32 C46 H46C 109.479 no
H46A C46 H46B 109.465 no
H46A C46 H46C 109.462 no
H46B C46 H46C 109.470 no
C36 C47 H47A 109.461 no
C36 C47 H47B 109.476 no
C36 C47 H47C 109.470 no
H47A C47 H47B 109.460 no
H47A C47 H47C 109.500 no
H47B C47 H47C 109.460 no
C40 C48 H48A 109.479 no
C40 C48 H48B 109.471 no
C40 C48 H48C 109.465 no
H48A C48 H48B 109.473 no
H48A C48 H48C 109.469 no
H48B C48 H48C 109.470 no
C44 C49 H49A 109.477 no
C44 C49 H49B 109.472 no
C44 C49 H49C 109.470 no
H49A C49 H49B 109.481 no
H49A C49 H49C 109.463 no
H49B C49 H49C 109.465 no
C44 C50 H50A 109.470 no
C44 C50 H50B 109.469 no
C44 C50 H50C 109.474 no
H50A C50 H50B 109.471 no
H50A C50 H50C 109.471 no
H50B C50 H50C 109.473 no

loop_
_geom_bond_atom_site_label_1
_geom_bond_atom_site_label_2
_geom_bond_distance
_geom_bond_publ_flag
O1 C3 1.445(6) yes
O2 C28 1.437(6) yes
C1 C2 1.540(6) yes
C1 C11 1.554(6) yes
C2 C3 1.546(6) yes
C2 C6 1.546(6) yes
C3 C4 1.558(7) yes
C3 C20 1.510(7) yes
C4 C5 1.520(7) yes
C5 C6 1.551(6) yes
C6 C7 1.519(6) yes
C7 C8 1.334(6) yes
C7 C21 1.501(6) yes
C8 C9 1.504(6) yes
C9 C10 1.543(6) yes
C10 C11 1.559(6) yes
C10 C14 1.571(6) yes
C11 C12 1.549(6) yes
C11 C22 1.533(6) yes
C12 C13 1.522(6) yes
C13 C14 1.545(6) yes
C14 C15 1.541(6) yes
C15 C16 1.535(6) yes
C15 C23 1.530(6) yes
C16 C17 1.528(6) yes
C17 C18 1.500(6) yes
C18 C19 1.332(6) yes
C19 C24 1.505(7) yes
C19 C25 1.495(6) yes
C26 C27 1.544(7) yes
C26 C36 1.549(6) yes
C27 C28 1.548(7) yes
C27 C31 1.568(6) yes
C28 C29 1.525(9) yes
C28 C45 1.509(8) yes
C29 C30 1.518(8) yes
C30 C31 1.554(7) yes
C31 C32 1.510(7) yes
C32 C33 1.328(7) yes
C32 C46 1.516(7) yes
C33 C34 1.512(6) yes
C34 C35 1.547(6) yes
C35 C36 1.553(6) yes
C35 C39 1.557(6) yes
C36 C37 1.538(6) yes
C36 C47 1.527(6) yes
C37 C38 1.542(6) yes
C38 C39 1.544(6) yes
C39 C40 1.541(6) yes
C40 C41 1.525(7) yes
C40 C48 1.521(7) yes
C41 C42 1.526(7) yes
C42 C43 1.497(8) yes
C43 C44 1.294(8) yes
C44 C49 1.489(13) yes
C44 C50 1.480(12) yes
O1 H1 0.840 no
O2 H2 0.840 no
C1 H1A 0.990 no
C1 H1B 0.990 no
C2 H2A 1.000 no
C4 H4A 0.990 no
C4 H4B 0.990 no
C5 H5A 0.990 no
C5 H5B 0.990 no
C6 H6 1.000 no
C8 H8 0.950 no
C9 H9A 0.990 no
C9 H9B 0.990 no
C10 H10 1.000 no
C12 H12A 0.990 no
C12 H12B 0.990 no
C13 H13A 0.990 no
C13 H13B 0.990 no
C14 H14 1.000 no
C15 H15 1.000 no
C16 H16A 0.990 no
C16 H16B 0.990 no
C17 H17A 0.990 no
C17 H17B 0.990 no
C18 H18 0.950 no
C20 H20A 0.980 no
C20 H20B 0.980 no
C20 H20C 0.980 no
C21 H21A 0.980 no
C21 H21B 0.980 no
C21 H21C 0.980 no
C22 H22A 0.980 no
C22 H22B 0.980 no
C22 H22C 0.980 no
C23 H23A 0.980 no
C23 H23B 0.980 no
C23 H23C 0.980 no
C24 H24A 0.980 no
C24 H24B 0.980 no
C24 H24C 0.980 no
C25 H25A 0.980 no
C25 H25B 0.980 no
C25 H25C 0.980 no
C26 H26A 0.990 no
C26 H26B 0.990 no
C27 H27 1.000 no
C29 H29A 0.990 no
C29 H29B 0.990 no
C30 H30A 0.990 no
C30 H30B 0.990 no
C31 H31 1.000 no
C33 H33 0.950 no
C34 H34A 0.990 no
C34 H34B 0.990 no
C35 H35 1.000 no
C37 H37A 0.990 no
C37 H37B 0.990 no
C38 H38A 0.990 no
C38 H38B 0.990 no
C39 H39 1.000 no
C40 H40 1.000 no
C41 H41A 0.990 no
C41 H41B 0.990 no
C42 H42A 0.990 no
C42 H42B 0.990 no
C43 H43 0.950 no
C45 H45A 0.980 no
C45 H45B 0.980 no
C45 H45C 0.980 no
C46 H46A 0.980 no
C46 H46B 0.980 no
C46 H46C 0.980 no
C47 H47A 0.980 no
C47 H47B 0.980 no
C47 H47C 0.980 no
C48 H48A 0.980 no
C48 H48B 0.980 no
C48 H48C 0.980 no
C49 H49A 0.980 no
C49 H49B 0.980 no
C49 H49C 0.980 no
C50 H50A 0.980 no
C50 H50B 0.980 no
C50 H50C 0.980 no

loop_
_geom_contact_atom_site_label_1
_geom_contact_atom_site_label_2
_geom_contact_distance
_geom_contact_publ_flag
_geom_contact_site_symmetry_2
O1 C1 2.838(5) no .
O1 C5 3.420(6) no .
O1 C6 3.213(6) no .
O1 C7 3.442(6) no .
O1 C21 3.364(6) no .
O2 C26 2.864(6) no .
O2 C30 3.252(7) no .
O2 C31 3.060(6) no .
O2 C32 3.284(6) no .
O2 C46 3.222(6) no .
C1 C7 3.088(6) no .
C1 C8 3.337(6) no .
C1 C9 3.311(6) no .
C1 C20 3.278(7) no .
C2 C8 3.366(6) no .
C2 C10 3.536(6) no .
C2 C21 3.546(6) no .
C2 C22 2.909(6) no .
C3 C7 3.340(7) no .
C4 C7 3.339(7) no .
C4 C21 3.369(8) no .
C5 C21 3.005(7) no .
C6 C9 3.012(6) no .
C6 C10 3.599(6) no .
C6 C11 3.305(6) no .
C6 C22 3.464(6) no .
C7 C10 3.351(6) no .
C8 C11 3.365(6) no .
C9 C15 3.118(6) no .
C9 C22 3.183(6) no .
C9 C23 3.404(6) no .
C10 C23 3.292(6) no .
C13 C16 3.029(6) no .
C13 C22 3.013(6) no .
C13 C23 3.260(6) no .
C14 C22 3.214(6) no .
C16 C19 3.580(6) no .
C17 C23 3.135(7) no .
C17 C24 3.119(7) no .
C22 C23 3.397(6) no .
C26 C32 3.117(6) no .
C26 C33 3.353(6) no .
C26 C34 3.301(6) no .
C26 C45 3.233(8) no .
C27 C33 3.362(7) no .
C27 C34 3.593(7) no .
C27 C35 3.517(6) no .
C27 C46 3.597(7) no .
C27 C47 2.932(7) no .
C28 C32 3.342(7) no .
C29 C32 3.448(8) no .
C29 C46 3.594(9) no .
C30 C46 3.004(8) no .
C31 C34 3.013(7) no .
C31 C36 3.364(6) no .
C31 C47 3.550(7) no .
C32 C35 3.339(6) no .
C33 C36 3.379(6) no .
C34 C40 3.074(6) no .
C34 C47 3.177(7) no .
C34 C48 3.345(7) no .
C35 C48 3.271(6) no .
C38 C41 3.104(6) no .
C38 C47 3.010(7) no .
C38 C48 3.243(7) no .
C39 C47 3.234(6) no .
C42 C48 3.146(7) no .
C42 C49 3.090(11) no .
C47 C48 3.482(7) no .
O1 O2 2.892(5) no 1_565
O2 O1 2.892(5) no 1_545
O2 C3 3.535(6) no 1_545
O2 C20 3.589(7) no 1_545
C3 O2 3.535(6) no 1_565
C9 C24 3.586(7) no 3_755
C20 O2 3.589(7) no 1_565
C24 C9 3.586(7) no 3_745
O1 H1A 2.5775 no .
O1 H1B 2.8926 no .
O1 H2A 3.2502 no .
O1 H4A 2.3843 no .
O1 H4B 3.1167 no .
O1 H20A 2.5881 no .
O1 H20B 3.2430 no .
O1 H20C 2.5951 no .
O1 H21A 3.2187 no .
O1 H21B 2.9793 no .
O2 H26A 2.5762 no .
O2 H26B 2.9945 no .
O2 H27 3.2299 no .
O2 H29A 2.4093 no .
O2 H29B 3.1838 no .
O2 H30B 3.5993 no .
O2 H45A 2.5854 no .
O2 H45B 3.2447 no .
O2 H45C 2.6176 no .
O2 H46B 2.4349 no .
C1 H1 2.9049 no .
C1 H6 3.0063 no .
C1 H9A 3.4225 no .
C1 H10 2.6253 no .
C1 H12A 2.8850 no .
C1 H12B 2.6500 no .
C1 H20C 3.0040 no .
C1 H22A 2.6232 no .
C1 H22B 2.8120 no .
C1 H22C 3.3674 no .
C2 H1 2.5560 no .
C2 H4A 3.1339 no .
C2 H4B 3.0917 no .
C2 H5A 2.7983 no .
C2 H5B 3.2479 no .
C2 H9A 3.4269 no .
C2 H20A 3.3834 no .
C2 H20B 2.7216 no .
C2 H20C 2.7557 no .
C2 H21A 3.5533 no .
C2 H22A 2.8625 no .
C2 H22B 2.7317 no .
C3 H1A 2.8062 no .
C3 H1B 2.6810 no .
C3 H5A 3.0071 no .
C3 H5B 3.2614 no .
C3 H6 3.2855 no .
C3 H21A 3.3776 no .
C4 H1 2.5397 no .
C4 H2A 2.8131 no .
C4 H6 3.2505 no .
C4 H20A 2.7527 no .
C4 H20B 2.7548 no .
C4 H20C 3.3993 no .
C4 H21A 2.7151 no .
C5 H1 3.2640 no .
C5 H2A 2.6582 no .
C5 H20B 3.5943 no .
C5 H21A 2.4851 no .
C6 H1 2.9354 no .
C6 H1A 2.8493 no .
C6 H1B 3.4588 no .
C6 H4A 2.9780 no .
C6 H4B 3.2352 no .
C6 H8 3.3249 no .
C6 H9A 2.7213 no .
C6 H21A 2.6353 no .
C6 H21B 3.1491 no .
C6 H21C 3.3181 no .
C6 H22B 2.8842 no .
C7 H1 2.8305 no .
C7 H1A 2.7947 no .
C7 H2A 3.3770 no .
C7 H4A 3.4443 no .
C7 H5A 3.3766 no .
C7 H5B 2.6461 no .
C7 H9A 2.7084 no .
C7 H9B 3.2758 no .
C7 H10 3.2966 no .
C8 H1A 2.9765 no .
C8 H6 2.5813 no .
C8 H10 2.4734 no .
C8 H21A 3.2312 no .
C8 H21B 2.7950 no .
C8 H21C 2.6171 no .
C9 H1A 3.2533 no .
C9 H6 2.6662 no .
C9 H14 3.1226 no .
C9 H15 2.9025 no .
C9 H22B 2.8422 no .
C9 H22C 3.4912 no .
C9 H23B 2.7745 no .
C10 H1A 2.5972 no .
C10 H1B 3.3589 no .
C10 H6 3.4125 no .
C10 H8 3.0441 no .
C10 H12A 3.2489 no .
C10 H12B 2.6645 no .
C10 H13A 3.1981 no .
C10 H13B 3.0411 no .
C10 H15 2.8954 no .
C10 H22A 3.4270 no .
C10 H22B 2.7716 no .
C10 H22C 2.8175 no .
C10 H23B 2.9709 no .
C11 H2A 2.7718 no .
C11 H6 3.1959 no .
C11 H9A 2.7264 no .
C11 H9B 3.4399 no .
C11 H13A 3.2801 no .
C11 H13B 2.8190 no .
C11 H14 3.1774 no .
C11 H23B 3.4676 no .
C12 H1A 2.8986 no .
C12 H1B 2.5464 no .
C12 H10 2.5700 no .
C12 H14 2.9086 no .
C12 H22A 2.7916 no .
C12 H22B 3.3440 no .
C12 H22C 2.5828 no .
C13 H10 2.8594 no .
C13 H15 3.4273 no .
C13 H16A 2.8033 no .
C13 H16B 3.0539 no .
C13 H22A 3.5682 no .
C13 H22C 2.6101 no .
C13 H23A 2.9893 no .
C13 H23B 3.5562 no .
C14 H9A 3.1176 no .
C14 H9B 2.7046 no .
C14 H12A 3.2902 no .
C14 H12B 2.8339 no .
C14 H16A 2.7958 no .
C14 H16B 2.5441 no .
C14 H22B 3.5988 no .
C14 H22C 2.9313 no .
C14 H23A 2.8371 no .
C14 H23B 2.7924 no .
C14 H23C 3.4281 no .
C15 H9A 3.3198 no .
C15 H9B 2.7624 no .
C15 H10 3.3575 no .
C15 H13A 3.0876 no .
C15 H13B 2.6430 no .
C15 H17A 2.7914 no .
C15 H17B 2.7741 no .
C15 H22C 3.3060 no .
C16 H13A 3.0696 no .
C16 H13B 2.9496 no .
C16 H14 2.6164 no .
C16 H18 2.7692 no .
C16 H23A 2.7058 no .
C16 H23B 3.3582 no .
C16 H23C 2.6910 no .
C17 H15 2.6771 no .
C17 H23A 3.4719 no .
C17 H23C 2.7939 no .
C17 H24A 2.6845 no .
C18 H16A 2.6620 no .
C18 H16B 2.6801 no .
C18 H24A 2.5918 no .
C18 H24B 3.1302 no .
C18 H24C 3.1179 no .
C18 H25A 3.0677 no .
C18 H25B 3.1182 no .
C18 H25C 2.5405 no .
C19 H16A 3.4777 no .
C19 H17A 3.1645 no .
C19 H17B 2.6595 no .
C20 H1 3.1290 no .
C20 H1B 2.9272 no .
C20 H2A 2.5411 no .
C20 H4A 3.1706 no .
C20 H4B 2.5378 no .
C21 H1 2.5889 no .
C21 H1A 3.5891 no .
C21 H4A 3.0312 no .
C21 H5B 2.6980 no .
C21 H6 3.3574 no .
C21 H8 2.5364 no .
C22 H1A 3.3410 no .
C22 H1B 2.9144 no .
C22 H2A 2.5171 no .
C22 H6 3.0073 no .
C22 H9A 2.7588 no .
C22 H10 3.3909 no .
C22 H12A 2.5979 no .
C22 H12B 3.3579 no .
C22 H13B 2.8714 no .
C22 H23A 3.1488 no .
C22 H23B 2.9148 no .
C23 H9A 3.1394 no .
C23 H9B 3.2136 no .
C23 H13B 2.8743 no .
C23 H14 3.4073 no .
C23 H16A 2.6412 no .
C23 H16B 3.3530 no .
C23 H17A 3.5073 no .
C23 H17B 2.8068 no .
C23 H22B 3.3894 no .
C23 H22C 2.7131 no .
C24 H17B 2.7048 no .
C24 H18 3.3366 no .
C24 H25A 2.7365 no .
C24 H25B 2.6787 no .
C24 H25C 3.3396 no .
C25 H18 2.5762 no .
C25 H24A 3.3384 no .
C25 H24B 2.7071 no .
C25 H24C 2.7117 no .
C26 H31 3.0524 no .
C26 H34A 3.3818 no .
C26 H35 2.5978 no .
C26 H37A 2.6378 no .
C26 H37B 2.8769 no .
C26 H45C 2.9125 no .
C26 H47A 2.6288 no .
C26 H47B 2.7679 no .
C26 H47C 3.3580 no .
C27 H2 3.1484 no .
C27 H29A 3.1996 no .
C27 H29B 2.9619 no .
C27 H30A 2.9387 no .
C27 H30B 3.2526 no .
C27 H34A 3.3708 no .
C27 H45A 3.3942 no .
C27 H45B 2.7704 no .
C27 H45C 2.7408 no .
C27 H46B 3.4212 no .
C27 H47A 2.9434 no .
C27 H47B 2.7034 no .
C28 H26A 2.8193 no .
C28 H26B 2.7082 no .
C28 H30A 3.1153 no .
C28 H30B 3.1637 no .
C28 H31 3.2620 no .
C28 H46B 3.1936 no .
C29 H2 2.5655 no .
C29 H27 2.7218 no .
C29 H31 3.2023 no .
C29 H45A 2.7505 no .
C29 H45B 2.7009 no .
C29 H45C 3.3641 no .
C29 H46A 3.5747 no .
C29 H46B 3.2026 no .
C30 H27 2.7211 no .
C30 H46A 2.8149 no .
C30 H46B 3.0550 no .
C31 H26A 2.8868 no .
C31 H26B 3.4912 no .
C31 H29A 3.1007 no .
C31 H29B 3.1507 no .
C31 H33 3.3222 no .
C31 H34A 2.7080 no .
C31 H46A 2.8806 no .
C31 H46B 2.8378 no .
C31 H46C 3.4303 no .
C31 H47B 2.9448 no .
C32 H26A 2.8376 no .
C32 H27 3.3786 no .
C32 H30A 3.3169 no .
C32 H30B 2.5976 no .
C32 H34A 2.6961 no .
C32 H34B 3.2702 no .
C32 H35 3.2491 no .
C33 H26A 3.0122 no .
C33 H31 2.5861 no .
C33 H35 2.4368 no .
C33 H46A 3.0431 no .
C33 H46B 3.0813 no .
C33 H46C 2.4754 no .
C34 H26A 3.2690 no .
C34 H31 2.6782 no .
C34 H39 3.1271 no .
C34 H40 2.8147 no .
C34 H47B 2.8632 no .
C34 H47C 3.4443 no .
C34 H48B 2.7141 no .
C35 H26A 2.5812 no .
C35 H26B 3.3473 no .
C35 H31 3.4634 no .
C35 H33 3.0214 no .
C35 H37A 2.6584 no .
C35 H37B 3.2435 no .
C35 H38A 3.2072 no .
C35 H38B 3.0218 no .
C35 H40 2.8368 no .
C35 H47A 3.4268 no .
C35 H47B 2.8006 no .
C35 H47C 2.8030 no .
C35 H48B 2.9037 no .
C36 H27 2.7920 no .
C36 H31 3.2795 no .
C36 H34A 2.7066 no .
C36 H34B 3.4282 no .
C36 H38A 3.2838 no .
C36 H38B 2.8077 no .
C36 H39 3.1539 no .
C36 H48B 3.3997 no .
C37 H26A 2.8680 no .
C37 H26B 2.5399 no .
C37 H35 2.5784 no .
C37 H39 2.8864 no .
C37 H47A 2.7426 no .
C37 H47B 3.3321 no .
C37 H47C 2.5914 no .
C38 H35 2.8805 no .
C38 H40 3.4225 no .
C38 H41A 3.1133 no .
C38 H41B 2.9299 no .
C38 H47A 3.5339 no .
C38 H47C 2.6162 no .
C38 H48A 3.0246 no .
C38 H48B 3.4522 no .
C39 H34A 3.1371 no .
C39 H34B 2.6870 no .
C39 H37A 2.8172 no .
C39 H37B 3.2931 no .
C39 H41A 2.5591 no .
C39 H41B 2.8535 no .
C39 H47C 2.9486 no .
C39 H48A 2.8724 no .
C39 H48B 2.7343 no .
C39 H48C 3.4130 no .
C40 H34A 3.3443 no .
C40 H34B 2.6754 no .
C40 H35 3.3260 no .
C40 H38A 3.0806 no .
C40 H38B 2.6596 no .
C40 H42A 2.7445 no .
C40 H42B 2.7642 no .
C40 H47C 3.3595 no .
C41 H38A 3.1329 no .
C41 H38B 3.0684 no .
C41 H39 2.6243 no .
C41 H43 2.7908 no .
C41 H48A 2.6772 no .
C41 H48B 3.3496 no .
C41 H48C 2.7151 no .
C42 H40 2.6286 no .
C42 H48A 3.4520 no .
C42 H48C 2.8387 no .
C42 H49A 2.7132 no .
C42 H49C 3.5162 no .
C43 H41A 2.7172 no .
C43 H41B 2.7368 no .
C43 H49A 2.5590 no .
C43 H49B 3.1515 no .
C43 H49C 2.9688 no .
C43 H50A 2.5583 no .
C43 H50B 3.0840 no .
C43 H50C 3.0712 no .
C44 H41B 3.5768 no .
C44 H42A 3.1163 no .
C44 H42B 2.6499 no .
C45 H2 2.5349 no .
C45 H26B 2.8590 no .
C45 H27 2.6090 no .
C45 H29A 3.0240 no .
C45 H29B 2.5252 no .
C46 H29A 3.4708 no .
C46 H30B 2.5854 no .
C46 H31 3.3588 no .
C46 H33 2.5129 no .
C47 H26A 3.3313 no .
C47 H26B 2.8783 no .
C47 H27 2.5469 no .
C47 H31 3.1231 no .
C47 H34A 2.7441 no .
C47 H35 3.3887 no .
C47 H37A 3.3405 no .
C47 H37B 2.5737 no .
C47 H38B 2.8565 no .
C47 H48A 3.3551 no .
C47 H48B 2.8918 no .
C48 H34A 3.1517 no .
C48 H34B 3.0829 no .
C48 H38B 2.8591 no .
C48 H39 3.3959 no .
C48 H41A 3.3430 no .
C48 H41B 2.6272 no .
C48 H42A 3.4779 no .
C48 H42B 2.8257 no .
C48 H47B 3.5245 no .
C48 H47C 2.7786 no .
C49 H42B 2.6869 no .
C49 H43 3.2791 no .
C49 H50A 3.2910 no .
C49 H50B 2.6446 no .
C49 H50C 2.6384 no .
C50 H43 2.5743 no .
C50 H49A 3.2641 no .
C50 H49B 2.5080 no .
C50 H49C 2.8021 no .
H1 H1A 2.4401 no .
H1 H1B 3.2020 no .
H1 H2A 3.4787 no .
H1 H4A 2.3335 no .
H1 H4B 3.3937 no .
H1 H20A 3.3639 no .
H1 H20C 3.3590 no .
H1 H21A 2.5564 no .
H1 H21B 2.1415 no .
H1 H21C 3.5330 no .
H1A H2A 2.8482 no .
H1A H6 3.3689 no .
H1A H8 3.5219 no .
H1A H10 2.2525 no .
H1A H12A 3.4289 no .
H1A H12B 2.6969 no .
H1A H20C 3.4735 no .
H1A H21B 3.2945 no .
H1A H22A 3.5702 no .
H1A H22B 3.5564 no .
H1B H2A 2.3605 no .
H1B H10 3.3260 no .
H1B H12A 2.5871 no .
H1B H12B 2.5480 no .
H1B H20B 3.3398 no .
H1B H20C 2.3879 no .
H1B H22A 2.7108 no .
H1B H22B 3.3949 no .
H2 H26A 3.3772 no .
H2 H29A 2.2891 no .
H2 H29B 3.2408 no .
H2 H45A 2.3870 no .
H2 H45B 3.4179 no .
H2 H45C 2.8473 no .
H2 H46B 2.7512 no .
H2A H4B 3.1844 no .
H2A H5A 2.6926 no .
H2A H6 2.2058 no .
H2A H20A 3.4647 no .
H2A H20B 2.3585 no .
H2A H20C 2.7581 no .
H2A H22A 2.2399 no .
H2A H22B 2.3229 no .
H2A H22C 3.4809 no .
H4A H5A 2.8124 no .
H4A H5B 2.2297 no .
H4A H20A 3.1418 no .
H4A H20B 3.5501 no .
H4A H21A 2.2452 no .
H4A H21B 3.2275 no .
H4B H5A 2.2312 no .
H4B H5B 2.6290 no .
H4B H20A 2.5511 no .
H4B H20B 2.4958 no .
H4B H20C 3.4955 no .
H4B H21A 3.5943 no .
H5A H6 2.2430 no .
H5A H20B 3.5447 no .
H5A H21A 3.4389 no .
H5B H6 2.5902 no .
H5B H21A 2.0510 no .
H5B H21B 3.4807 no .
H5B H21C 3.1700 no .
H6 H8 3.4952 no .
H6 H9A 2.0809 no .
H6 H9B 3.5026 no .
H6 H21A 3.4482 no .
H6 H22A 3.4002 no .
H6 H22B 2.2283 no .
H8 H9A 2.8209 no .
H8 H9B 2.2904 no .
H8 H10 2.7661 no .
H8 H21A 3.4519 no .
H8 H21B 2.7537 no .
H8 H21C 2.4218 no .
H9A H10 2.8108 no .
H9A H15 3.2201 no .
H9A H22B 2.1731 no .
H9A H22C 3.0795 no .
H9A H23B 2.3074 no .
H9B H10 2.5024 no .
H9B H14 3.0004 no .
H9B H15 2.2585 no .
H9B H22B 3.5917 no .
H9B H23B 2.7224 no .
H10 H12A 3.5213 no .
H10 H12B 2.4815 no .
H10 H13A 3.3718 no .
H10 H14 2.1003 no .
H10 H15 3.4340 no .
H12A H13A 2.5498 no .
H12A H13B 2.2922 no .
H12A H22A 2.5524 no .
H12A H22B 3.5485 no .
H12A H22C 2.6427 no .
H12B H13A 2.2937 no .
H12B H13B 2.8676 no .
H12B H14 2.9774 no .
H12B H22C 3.5446 no .
H13A H14 2.1839 no .
H13A H16A 2.7953 no .
H13A H16B 2.8337 no .
H13A H22C 3.5618 no .
H13B H14 2.7990 no .
H13B H15 3.5974 no .
H13B H16A 2.4707 no .
H13B H16B 3.2384 no .
H13B H22A 3.3665 no .
H13B H22C 2.1955 no .
H13B H23A 2.3419 no .
H13B H23B 3.2750 no .
H14 H15 2.2939 no .
H14 H16A 3.0707 no .
H14 H16B 2.2812 no .
H15 H16A 2.8558 no .
H15 H16B 2.4282 no .
H15 H17A 2.5188 no .
H15 H17B 2.9117 no .
H15 H23A 2.8558 no .
H15 H23B 2.3637 no .
H15 H23C 2.3310 no .
H16A H17A 2.8675 no .
H16A H17B 2.3872 no .
H16A H18 3.0032 no .
H16A H23A 2.4619 no .
H16A H23B 3.5493 no .
H16A H23C 2.8919 no .
H16B H17A 2.3734 no .
H16B H17B 2.8679 no .
H16B H18 2.5979 no .
H16B H23A 3.5562 no .
H17A H18 2.4117 no .
H17A H23C 3.1315 no .
H17A H24A 3.3008 no .
H17B H18 2.8684 no .
H17B H23A 3.1209 no .
H17B H23C 2.2166 no .
H17B H24A 2.0190 no .
H17B H24B 3.3875 no .
H17B H24C 3.3030 no .
H18 H24A 3.5231 no .
H18 H25A 3.2187 no .
H18 H25B 3.2601 no .
H18 H25C 2.2678 no .
H22B H23A 3.3404 no .
H22B H23B 2.6677 no .
H22C H23A 2.2778 no .
H22C H23B 2.4483 no .
H24A H25B 3.5694 no .
H24B H25A 3.0456 no .
H24B H25B 2.5114 no .
H24B H25C 3.5771 no .
H24C H25A 2.5785 no .
H24C H25B 2.9648 no .
H26A H27 2.8481 no .
H26A H31 3.4171 no .
H26A H33 3.5561 no .
H26A H35 2.2189 no .
H26A H37A 2.6599 no .
H26A H37B 3.4021 no .
H26A H45C 3.3202 no .
H26A H46B 3.4071 no .
H26A H47A 3.5739 no .
H26A H47B 3.5368 no .
H26B H27 2.3578 no .
H26B H35 3.3157 no .
H26B H37A 2.5496 no .
H26B H37B 2.5797 no .
H26B H45B 3.2552 no .
H26B H45C 2.2810 no .
H26B H47A 2.6787 no .
H26B H47B 3.3244 no .
H27 H29B 2.9370 no .
H27 H30A 2.8758 no .
H27 H31 2.2156 no .
H27 H34A 3.5381 no .
H27 H45A 3.5285 no .
H27 H45B 2.4577 no .
H27 H45C 2.8213 no .
H27 H47A 2.3443 no .
H27 H47B 2.2744 no .
H27 H47C 3.5109 no .
H29A H30A 2.7413 no .
H29A H30B 2.2002 no .
H29A H45A 2.9563 no .
H29A H45B 3.3715 no .
H29A H46A 3.3616 no .
H29A H46B 2.9381 no .
H29B H30A 2.2005 no .
H29B H30B 2.7053 no .
H29B H45A 2.6707 no .
H29B H45B 2.3802 no .
H29B H45C 3.4672 no .
H30A H31 2.2120 no .
H30B H31 2.6483 no .
H30B H46A 2.1129 no .
H30B H46B 2.7525 no .
H30B H46C 3.5126 no .
H31 H33 3.4971 no .
H31 H34A 2.0813 no .
H31 H34B 3.4989 no .
H31 H46A 3.5188 no .
H31 H47A 3.5632 no .
H31 H47B 2.3288 no .
H33 H34A 2.8390 no .
H33 H34B 2.3124 no .
H33 H35 2.7211 no .
H33 H46A 3.1414 no .
H33 H46B 3.2165 no .
H33 H46C 2.1725 no .
H34A H35 2.8063 no .
H34A H40 3.2112 no .
H34A H47B 2.1850 no .
H34A H47C 3.0303 no .
H34A H48B 2.3106 no .
H34B H35 2.5310 no .
H34B H39 3.0255 no .
H34B H40 2.1357 no .
H34B H48B 2.6232 no .
H34B H48C 3.4860 no .
H35 H37A 2.4908 no .
H35 H37B 3.5285 no .
H35 H38A 3.4114 no .
H35 H39 2.0811 no .
H35 H40 3.3599 no .
H37A H38A 2.3232 no .
H37A H38B 2.8895 no .
H37A H39 2.9359 no .
H37A H47A 3.5587 no .
H37A H47C 3.5517 no .
H37B H38A 2.5649 no .
H37B H38B 2.3228 no .
H37B H47A 2.4864 no .
H37B H47B 3.5224 no .
H37B H47C 2.6588 no .
H38A H39 2.1912 no .
H38A H41A 2.8921 no .
H38A H41B 2.8975 no .
H38A H47C 3.5649 no .
H38B H39 2.8079 no .
H38B H41A 3.3364 no .
H38B H41B 2.6478 no .
H38B H47A 3.3232 no .
H38B H47C 2.1902 no .
H38B H48A 2.3740 no .
H38B H48B 3.1495 no .
H39 H40 2.2982 no .
H39 H41A 2.2832 no .
H39 H41B 3.1072 no .
H40 H41A 2.4269 no .
H40 H41B 2.8370 no .
H40 H42A 2.4319 no .
H40 H42B 2.8677 no .
H40 H48A 2.8380 no .
H40 H48B 2.3712 no .
H40 H48C 2.2830 no .
H41A H42A 2.3806 no .
H41A H42B 2.8602 no .
H41A H43 2.6175 no .
H41A H48A 3.5254 no .
H41B H42A 2.8603 no .
H41B H42B 2.3645 no .
H41B H43 3.0567 no .
H41B H48A 2.4214 no .
H41B H48B 3.5248 no .
H41B H48C 2.9132 no .
H42A H43 2.4075 no .
H42A H48C 3.1233 no .
H42A H49A 3.1981 no .
H42B H43 2.8529 no .
H42B H48A 3.0986 no .
H42B H48C 2.2743 no .
H42B H49A 2.0901 no .
H42B H49B 3.5377 no .
H42B H49C 3.0407 no .
H43 H49A 3.4755 no .
H43 H50A 2.2947 no .
H43 H50B 3.2609 no .
H43 H50C 3.2105 no .
H47B H48A 3.5831 no .
H47B H48B 2.7235 no .
H47C H48A 2.4726 no .
H47C H48B 2.3747 no .
H49A H50B 3.5768 no .
H49A H50C 3.4232 no .
H49B H50A 3.4357 no .
H49B H50B 2.7143 no .
H49B H50C 2.3340 no .
H49C H50B 2.6558 no .
H49C H50C 3.1511 no .
O1 H2 2.0645 no 1_565
O1 H4B 3.2222 no 1_655
O1 H29A 2.8711 no 1_565
O1 H45A 3.1728 no 1_565
O2 H1 3.3095 no 1_545
O2 H4A 3.1154 no 1_545
O2 H20A 2.8646 no 1_545
O2 H29B 3.0530 no 1_455
C3 H2 2.7556 no 1_565
C4 H2 3.0422 no 1_565
C4 H21B 3.5542 no 1_455
C4 H25A 3.1463 no 1_465
C4 H29A 3.5451 no 1_465
C5 H1A 3.5334 no 1_455
C5 H8 3.4316 no 1_455
C5 H17A 3.4339 no 3_755
C5 H21B 2.9710 no 1_455
C5 H25A 3.2940 no 1_465
C6 H10 3.5820 no 1_455
C7 H5A 3.1737 no 1_655
C7 H17B 3.4838 no 3_755
C8 H5A 2.9975 no 1_655
C8 H17A 3.5468 no 3_855
C8 H17B 3.5648 no 3_755
C8 H18 3.3299 no 3_855
C8 H24A 3.2189 no 3_755
C9 H24A 3.0764 no 3_755
C9 H24B 3.1860 no 3_755
C10 H22B 3.5652 no 1_655
C12 H22A 3.4542 no 1_655
C12 H34A 3.4164 no .
C12 H34B 3.5120 no .
C12 H40 3.3570 no 1_655
C12 H42A 3.2722 no 1_655
C12 H48B 3.5867 no .
C13 H22A 3.5168 no 1_655
C13 H22B 3.5681 no 1_655
C13 H34A 3.2928 no .
C14 H22B 3.2190 no 1_655
C15 H25B 3.4137 no 3_855
C16 H33 3.5208 no 1_655
C17 H5B 3.5718 no 3_745
C17 H8 3.1793 no 3_845
C18 H8 2.8244 no 3_845
C18 H9B 3.4847 no 3_845
C18 H46C 3.0701 no 1_655
C19 H8 3.4987 no 3_845
C19 H9B 3.3432 no 3_845
C19 H30B 3.4764 no .
C19 H46A 3.3585 no .
C19 H46C 3.4450 no 1_655
C20 H2 2.9293 no 1_565
C20 H42A 3.4185 no .
C20 H42B 3.2937 no .
C20 H49A 3.0182 no .
C21 H5A 3.1255 no 1_655
C21 H5B 3.5593 no 1_655
C21 H23C 3.3724 no 3_755
C21 H24B 3.4718 no 1_565
C21 H24C 3.1145 no 1_565
C22 H12B 3.3189 no 1_455
C22 H13A 3.2176 no 1_455
C22 H14 2.9869 no 1_455
C22 H34B 2.8397 no .
C22 H40 3.5013 no .
C23 H16B 3.0499 no 1_455
C23 H21C 3.2792 no 3_745
C23 H24B 3.5736 no 3_755
C24 H9A 3.1225 no 3_745
C24 H9B 3.2555 no 3_745
C24 H21A 3.5701 no 1_545
C24 H21C 3.4196 no 1_545
C24 H25C 3.1154 no 1_455
C24 H46A 2.9749 no .
C25 H4A 3.2885 no 1_645
C25 H5B 3.0909 no 1_645
C25 H9B 3.1480 no 3_845
C25 H15 3.3157 no 3_845
C25 H21A 3.2969 no 1_645
C25 H24C 3.5254 no 1_655
C25 H46B 3.5699 no 1_655
C25 H46C 3.2274 no 1_655
C26 H30A 3.4387 no 1_455
C26 H50B 3.5729 no 2_575
C29 H4B 3.3614 no 1_645
C29 H26A 3.4667 no 1_655
C30 H26A 3.3000 no 1_655
C30 H33 3.4478 no 1_655
C30 H35 3.2362 no 1_655
C30 H46C 3.4791 no 1_655
C31 H35 3.3198 no 1_655
C32 H13B 3.3214 no .
C32 H16A 3.4741 no .
C32 H23A 3.3917 no .
C32 H30A 3.1723 no 1_455
C33 H13A 3.4046 no 1_455
C33 H13B 2.9924 no .
C33 H22C 3.2410 no .
C33 H23A 3.0132 no .
C33 H30A 2.8922 no 1_455
C34 H12A 3.2516 no .
C34 H13A 3.3476 no 1_455
C34 H13B 2.9922 no .
C34 H22A 3.4170 no .
C34 H22C 3.0569 no .
C35 H30A 3.3645 no 1_455
C35 H31 3.5531 no 1_455
C37 H41B 3.5664 no 2_575
C37 H47A 3.4746 no 1_455
C37 H47B 3.5542 no 1_455
C38 H38B 3.5883 no 2_475
C38 H47A 3.3995 no 1_455
C38 H47B 3.2092 no 1_455
C38 H47C 3.5940 no 2_475
C38 H48A 3.1754 no 2_475
C39 H47B 3.0557 no 1_455
C40 H22A 3.5213 no .
C41 H37B 3.3823 no 2_475
C41 H48B 3.4721 no 1_455
C42 H12B 3.4966 no 1_455
C42 H20B 3.1832 no .
C42 H20C 3.4994 no .
C43 H37B 2.9649 no 2_475
C43 H48C 3.3402 no 1_455
C44 H37B 3.1832 no 2_475
C45 H49C 3.3323 no 2_575
C45 H50C 3.0985 no 1_645
C46 H16A 3.5414 no .
C46 H18 3.3256 no 1_455
C46 H23A 3.5093 no .
C46 H24C 3.1610 no .
C46 H25C 3.0498 no 1_455
C46 H30A 3.2709 no 1_455
C47 H37A 3.3194 no 1_655
C47 H38A 2.9029 no 1_655
C47 H39 3.0098 no 1_655
C47 H41B 3.2356 no 2_575
C48 H12A 3.2034 no .
C48 H38A 3.5457 no 2_575
C48 H41A 2.9031 no 1_655
C48 H43 3.1939 no 1_655
C49 H20A 3.5644 no .
C49 H45C 3.4913 no 2_475
C49 H50A 3.0781 no 1_655
C49 H50C 3.2904 no 2_585
C50 H26B 3.4152 no 2_475
C50 H37B 3.3844 no 2_475
C50 H45A 3.5794 no 1_465
C50 H49A 3.5338 no 1_455
C50 H49B 3.1350 no 2_485
C50 H49C 3.4488 no 1_455
H1 O2 3.3095 no 1_565
H1 H2 2.5495 no 1_565
H1 H4B 2.8708 no 1_655
H1 H5A 3.0848 no 1_655
H1 H29A 2.7958 no 1_565
H1A C5 3.5334 no 1_655
H1A H2A 3.4175 no 1_655
H1A H4B 3.4756 no 1_655
H1A H5A 2.6323 no 1_655
H1A H20B 3.4746 no 1_655
H1B H42A 3.1295 no 1_655
H1B H48C 3.3332 no .
H2 O1 2.0645 no 1_545
H2 C3 2.7556 no 1_545
H2 C4 3.0422 no 1_545
H2 C20 2.9293 no 1_545
H2 H1 2.5495 no 1_545
H2 H4A 2.6450 no 1_545
H2 H4B 3.2511 no 1_545
H2 H20A 2.3535 no 1_545
H2 H20C 3.3269 no 1_545
H2 H29B 3.3490 no 1_455
H2A H1A 3.4175 no 1_455
H2A H10 3.1928 no 1_455
H2A H12B 3.0919 no 1_455
H2A H42A 3.5555 no .
H4A O2 3.1154 no 1_565
H4A C25 3.2885 no 1_465
H4A H2 2.6450 no 1_565
H4A H25A 2.6192 no 1_465
H4A H25B 3.5676 no 1_465
H4A H25C 3.2250 no 1_465
H4A H29A 3.5257 no 1_465
H4A H46B 2.9323 no 1_565
H4B O1 3.2222 no 1_455
H4B C29 3.3614 no 1_465
H4B H1 2.8708 no 1_455
H4B H1A 3.4756 no 1_455
H4B H2 3.2511 no 1_565
H4B H21B 3.1898 no 1_455
H4B H25A 3.1591 no 1_465
H4B H29A 2.7099 no 1_465
H4B H29B 3.0964 no 1_465
H5A C7 3.1737 no 1_455
H5A C8 2.9975 no 1_455
H5A C21 3.1255 no 1_455
H5A H1 3.0848 no 1_455
H5A H1A 2.6323 no 1_455
H5A H8 2.7542 no 1_455
H5A H10 2.8343 no 1_455
H5A H17A 3.4844 no 3_755
H5A H21B 2.4112 no 1_455
H5A H21C 3.4963 no 1_455
H5B C17 3.5718 no 3_755
H5B C21 3.5593 no 1_455
H5B C25 3.0909 no 1_465
H5B H8 3.3331 no 1_455
H5B H17A 2.7270 no 3_755
H5B H17B 3.5572 no 3_755
H5B H21B 2.7982 no 1_455
H5B H21C 3.5744 no 1_455
H5B H25A 2.6895 no 1_465
H5B H25B 2.7237 no 1_465
H5B H25C 3.4157 no 1_465
H6 H8 3.5234 no 1_455
H6 H10 2.8674 no 1_455
H6 H14 3.5724 no 1_455
H8 C5 3.4316 no 1_655
H8 C17 3.1793 no 3_855
H8 C18 2.8244 no 3_855
H8 C19 3.4987 no 3_855
H8 H5A 2.7542 no 1_655
H8 H5B 3.3331 no 1_655
H8 H6 3.5234 no 1_655
H8 H17A 2.6094 no 3_855
H8 H18 2.6318 no 3_855
H8 H23C 3.5838 no 3_755
H8 H24A 3.4309 no 3_755
H9A C24 3.1225 no 3_755
H9A H14 3.5548 no 1_455
H9A H24A 2.7787 no 3_755
H9A H24B 2.5866 no 3_755
H9B C18 3.4847 no 3_855
H9B C19 3.3432 no 3_855
H9B C24 3.2555 no 3_755
H9B C25 3.1480 no 3_855
H9B H18 3.2747 no 3_855
H9B H24A 2.8079 no 3_755
H9B H24B 2.9136 no 3_755
H9B H24C 3.5864 no 3_755
H9B H25B 2.7932 no 3_855
H9B H25C 2.9317 no 3_855
H10 C6 3.5820 no 1_655
H10 H2A 3.1928 no 1_655
H10 H5A 2.8343 no 1_655
H10 H6 2.8674 no 1_655
H10 H22B 2.8700 no 1_655
H12A C34 3.2516 no .
H12A C48 3.2034 no .
H12A H34A 2.7221 no .
H12A H34B 2.8657 no .
H12A H39 3.4511 no 1_655
H12A H40 3.5552 no .
H12A H40 3.2514 no 1_655
H12A H41A 3.1914 no 1_655
H12A H42A 3.0926 no 1_655
H12A H48B 2.5978 no .
H12A H48C 2.9810 no .
H12B C22 3.3189 no 1_655
H12B C42 3.4966 no 1_655
H12B H2A 3.0919 no 1_655
H12B H22A 2.6570 no 1_655
H12B H22B 3.1755 no 1_655
H12B H40 2.7931 no 1_655
H12B H42A 2.5827 no 1_655
H13A C22 3.2176 no 1_655
H13A C33 3.4046 no 1_655
H13A C34 3.3476 no 1_655
H13A H22A 2.9556 no 1_655
H13A H22B 3.2169 no 1_655
H13A H22C 2.9426 no 1_655
H13A H31 3.4509 no .
H13A H33 2.7710 no 1_655
H13A H34A 3.5322 no .
H13A H34B 2.6735 no 1_655
H13A H35 3.5993 no 1_655
H13A H39 3.5817 no 1_655
H13A H40 3.1728 no 1_655
H13B C32 3.3214 no .
H13B C33 2.9924 no .
H13B C34 2.9922 no .
H13B H31 3.0221 no .
H13B H33 3.3465 no .
H13B H34A 2.6096 no .
H13B H34B 2.9378 no .
H14 C22 2.9869 no 1_655
H14 H6 3.5724 no 1_655
H14 H9A 3.5548 no 1_655
H14 H22A 3.2362 no 1_655
H14 H22B 2.3618 no 1_655
H14 H22C 2.9295 no 1_655
H14 H23A 3.5878 no 1_655
H14 H23B 3.0142 no 1_655
H15 C25 3.3157 no 3_855
H15 H25B 2.4163 no 3_855
H15 H25C 3.5205 no 3_855
H16A C32 3.4741 no .
H16A C46 3.5414 no .
H16A H30B 2.9917 no .
H16A H33 3.1534 no 1_655
H16A H46A 2.8653 no .
H16A H46C 3.5832 no 1_655
H16B C23 3.0499 no 1_655
H16B H22C 3.5764 no 1_655
H16B H23A 2.7714 no 1_655
H16B H23B 2.9030 no 1_655
H16B H23C 2.9563 no 1_655
H16B H33 2.9374 no 1_655
H16B H46C 3.4246 no 1_655
H17A C5 3.4339 no 3_745
H17A C8 3.5468 no 3_845
H17A H5A 3.4844 no 3_745
H17A H5B 2.7270 no 3_745
H17A H8 2.6094 no 3_845
H17A H21C 3.1836 no 3_845
H17A H25B 3.2415 no 3_855
H17B C7 3.4838 no 3_745
H17B C8 3.5648 no 3_745
H17B H5B 3.5572 no 3_745
H17B H21C 3.3769 no 3_745
H17B H46A 3.2902 no .
H18 C8 3.3299 no 3_845
H18 C46 3.3256 no 1_655
H18 H8 2.6318 no 3_845
H18 H9B 3.2747 no 3_845
H18 H23A 3.5581 no 1_655
H18 H23C 3.1161 no 1_655
H18 H24A 3.1856 no 1_655
H18 H46A 3.3471 no 1_655
H18 H46C 2.5000 no 1_655
H20A O2 2.8646 no 1_565
H20A C49 3.5644 no .
H20A H2 2.3535 no 1_565
H20A H29B 3.2964 no 1_465
H20A H45A 3.2557 no 1_565
H20A H45C 3.5382 no 1_565
H20A H49A 2.8554 no .
H20A H49B 3.4457 no .
H20B C42 3.1832 no .
H20B H1A 3.4746 no 1_455
H20B H42A 2.6689 no .
H20B H42B 2.9289 no .
H20B H49A 2.9918 no .
H20C C42 3.4994 no .
H20C H2 3.3269 no 1_565
H20C H42A 3.3054 no .
H20C H42B 2.8112 no .
H20C H43 3.4528 no 1_655
H20C H45A 3.4676 no 1_565
H20C H48C 3.5049 no .
H20C H49A 2.6987 no .
H21A C24 3.5701 no 1_565
H21A C25 3.2969 no 1_465
H21A H24B 3.4507 no 1_565
H21A H24C 2.8176 no 1_565
H21A H25A 3.2341 no 1_465
H21A H25B 3.1006 no 1_465
H21A H25C 3.0027 no 1_465
H21B C4 3.5542 no 1_655
H21B C5 2.9710 no 1_655
H21B H4B 3.1898 no 1_655
H21B H5A 2.4112 no 1_655
H21B H5B 2.7982 no 1_655
H21B H24B 3.5128 no 1_565
H21B H24C 2.9710 no 1_565
H21B H25A 3.0010 no 1_565
H21B H25B 3.4365 no 1_565
H21C C23 3.2792 no 3_755
H21C C24 3.4196 no 1_565
H21C H5A 3.4963 no 1_655
H21C H5B 3.5744 no 1_655
H21C H17A 3.1836 no 3_855
H21C H17B 3.3769 no 3_755
H21C H23B 3.2886 no 3_755
H21C H23C 2.4930 no 3_755
H21C H24B 2.9152 no 1_565
H21C H24C 3.0271 no 1_565
H21C H25B 3.5480 no 1_565
H22A C12 3.4542 no 1_455
H22A C13 3.5168 no 1_455
H22A C34 3.4170 no .
H22A C40 3.5213 no .
H22A H12B 2.6570 no 1_455
H22A H13A 2.9556 no 1_455
H22A H14 3.2362 no 1_455
H22A H34B 2.4758 no .
H22A H40 2.6108 no .
H22A H42A 3.5608 no .
H22A H48C 3.4332 no .
H22B C10 3.5652 no 1_455
H22B C13 3.5681 no 1_455
H22B C14 3.2190 no 1_455
H22B H10 2.8700 no 1_455
H22B H12B 3.1755 no 1_455
H22B H13A 3.2169 no 1_455
H22B H14 2.3618 no 1_455
H22B H34B 3.5801 no .
H22C C33 3.2410 no .
H22C C34 3.0569 no .
H22C H13A 2.9426 no 1_455
H22C H14 2.9295 no 1_455
H22C H16B 3.5764 no 1_455
H22C H33 3.0769 no .
H22C H34A 3.2599 no .
H22C H34B 2.3588 no .
H23A C32 3.3917 no .
H23A C33 3.0132 no .
H23A C46 3.5093 no .
H23A H14 3.5878 no 1_455
H23A H16B 2.7714 no 1_455
H23A H18 3.5581 no 1_455
H23A H33 2.6968 no .
H23A H46A 3.3489 no .
H23A H46C 3.2386 no .
H23B H14 3.0142 no 1_455
H23B H16B 2.9030 no 1_455
H23B H21C 3.2886 no 3_745
H23B H24B 2.8088 no 3_755
H23C C21 3.3724 no 3_745
H23C H8 3.5838 no 3_745
H23C H16B 2.9563 no 1_455
H23C H18 3.1161 no 1_455
H23C H21C 2.4930 no 3_745
H23C H24B 3.5442 no 3_755
H24A C8 3.2189 no 3_745
H24A C9 3.0764 no 3_745
H24A H8 3.4309 no 3_745
H24A H9A 2.7787 no 3_745
H24A H9B 2.8079 no 3_745
H24A H18 3.1856 no 1_455
H24A H25C 2.8843 no 1_455
H24A H46A 2.8603 no .
H24B C9 3.1860 no 3_745
H24B C21 3.4718 no 1_545
H24B C23 3.5736 no 3_745
H24B H9A 2.5866 no 3_745
H24B H9B 2.9136 no 3_745
H24B H21A 3.4507 no 1_545
H24B H21B 3.5128 no 1_545
H24B H21C 2.9152 no 1_545
H24B H23B 2.8088 no 3_745
H24B H23C 3.5442 no 3_745
H24B H25C 3.3969 no 1_455
H24C C21 3.1145 no 1_545
H24C C25 3.5254 no 1_455
H24C C46 3.1610 no .
H24C H9B 3.5864 no 3_745
H24C H21A 2.8176 no 1_545
H24C H21B 2.9710 no 1_545
H24C H21C 3.0271 no 1_545
H24C H25C 2.6080 no 1_455
H24C H30B 3.4017 no .
H24C H46A 2.4524 no .
H24C H46B 3.1534 no .
H24C H46C 3.4513 no .
H25A C4 3.1463 no 1_645
H25A C5 3.2940 no 1_645
H25A H4A 2.6192 no 1_645
H25A H4B 3.1591 no 1_645
H25A H5B 2.6895 no 1_645
H25A H21A 3.2341 no 1_645
H25A H21B 3.0010 no 1_545
H25A H29A 3.3267 no .
H25A H30B 3.1924 no .
H25A H46B 3.3171 no 1_655
H25A H46C 3.2486 no 1_655
H25B C15 3.4137 no 3_845
H25B H4A 3.5676 no 1_645
H25B H5B 2.7237 no 1_645
H25B H9B 2.7932 no 3_845
H25B H15 2.4163 no 3_845
H25B H17A 3.2415 no 3_845
H25B H21A 3.1006 no 1_645
H25B H21B 3.4365 no 1_545
H25B H21C 3.5480 no 1_545
H25C C24 3.1154 no 1_655
H25C C46 3.0498 no 1_655
H25C H4A 3.2250 no 1_645
H25C H5B 3.4157 no 1_645
H25C H9B 2.9317 no 3_845
H25C H15 3.5205 no 3_845
H25C H21A 3.0027 no 1_645
H25C H24A 2.8843 no 1_655
H25C H24B 3.3969 no 1_655
H25C H24C 2.6080 no 1_655
H25C H46A 3.0499 no 1_655
H25C H46B 2.9537 no 1_655
H25C H46C 2.6398 no 1_655
H26A C29 3.4667 no 1_455
H26A C30 3.3000 no 1_455
H26A H27 3.4845 no 1_455
H26A H29B 2.8077 no 1_455
H26A H30A 2.4851 no 1_455
H26B C50 3.4152 no 2_575
H26B H49C 3.3622 no 2_575
H26B H50B 2.6066 no 2_575
H27 H26A 3.4845 no 1_655
H27 H35 3.1690 no 1_655
H27 H37A 2.7049 no 1_655
H29A O1 2.8711 no 1_545
H29A C4 3.5451 no 1_645
H29A H1 2.7958 no 1_545
H29A H4A 3.5257 no 1_645
H29A H4B 2.7099 no 1_645
H29A H25A 3.3267 no .
H29B O2 3.0530 no 1_655
H29B H2 3.3490 no 1_655
H29B H4B 3.0964 no 1_645
H29B H20A 3.2964 no 1_645
H29B H26A 2.8077 no 1_655
H30A C26 3.4387 no 1_655
H30A C32 3.1723 no 1_655
H30A C33 2.8922 no 1_655
H30A C35 3.3645 no 1_655
H30A C46 3.2709 no 1_655
H30A H26A 2.4851 no 1_655
H30A H33 2.6871 no 1_655
H30A H35 2.4479 no 1_655
H30A H46B 3.1810 no 1_655
H30A H46C 2.9573 no 1_655
H30B C19 3.4764 no .
H30B H16A 2.9917 no .
H30B H24C 3.4017 no .
H30B H25A 3.1924 no .
H30B H33 3.4169 no 1_655
H30B H46C 3.0950 no 1_655
H31 C35 3.5531 no 1_655
H31 H13A 3.4509 no .
H31 H13B 3.0221 no .
H31 H35 2.6348 no 1_655
H31 H39 3.0547 no 1_655
H33 C16 3.5208 no 1_455
H33 C30 3.4478 no 1_455
H33 H13A 2.7710 no 1_455
H33 H13B 3.3465 no .
H33 H16A 3.1534 no 1_455
H33 H16B 2.9374 no 1_455
H33 H22C 3.0769 no .
H33 H23A 2.6968 no .
H33 H30A 2.6871 no 1_455
H33 H30B 3.4169 no 1_455
H34A C12 3.4164 no .
H34A C13 3.2928 no .
H34A H12A 2.7221 no .
H34A H13A 3.5322 no .
H34A H13B 2.6096 no .
H34A H22C 3.2599 no .
H34A H39 3.1387 no 1_655
H34B C12 3.5120 no .
H34B C22 2.8397 no .
H34B H12A 2.8657 no .
H34B H13A 2.6735 no 1_455
H34B H13B 2.9378 no .
H34B H22A 2.4758 no .
H34B H22B 3.5801 no .
H34B H22C 2.3588 no .
H35 C30 3.2362 no 1_455
H35 C31 3.3198 no 1_455
H35 H13A 3.5993 no 1_455
H35 H27 3.1690 no 1_455
H35 H30A 2.4479 no 1_455
H35 H31 2.6348 no 1_455
H35 H47B 3.1209 no 1_455
H37A C47 3.3194 no 1_455
H37A H27 2.7049 no 1_455
H37A H45B 3.5734 no 1_455
H37A H47A 2.7738 no 1_455
H37A H47B 2.9835 no 1_455
H37A H50A 3.3766 no 2_575
H37A H50B 3.4348 no 2_575
H37B C41 3.3823 no 2_575
H37B C43 2.9649 no 2_575
H37B C44 3.1832 no 2_575
H37B C50 3.3844 no 2_575
H37B H41A 3.2749 no 2_575
H37B H41B 2.7908 no 2_575
H37B H43 2.8412 no 2_575
H37B H48A 3.3712 no 2_475
H37B H50A 3.1698 no 2_575
H37B H50B 3.2372 no 2_575
H38A C47 2.9029 no 1_455
H38A C48 3.5457 no 2_475
H38A H38B 2.7427 no 2_475
H38A H41B 3.4977 no 2_475
H38A H47A 2.7018 no 1_455
H38A H47B 2.7334 no 1_455
H38A H47C 2.7761 no 1_455
H38A H47C 3.2290 no 2_475
H38A H48A 2.5670 no 2_475
H38B C38 3.5883 no 2_575
H38B H38A 2.7427 no 2_575
H38B H41A 3.3428 no 2_575
H38B H41B 3.1714 no 2_575
H38B H47C 3.0276 no 2_475
H38B H48A 3.0908 no 2_475
H39 C47 3.0098 no 1_455
H39 H12A 3.4511 no 1_455
H39 H13A 3.5817 no 1_455
H39 H31 3.0547 no 1_455
H39 H34A 3.1387 no 1_455
H39 H47A 3.3458 no 1_455
H39 H47B 2.2118 no 1_455
H39 H47C 3.1076 no 1_455
H39 H48B 3.1370 no 1_455
H40 C12 3.3570 no 1_455
H40 C22 3.5013 no .
H40 H12A 3.2514 no 1_455
H40 H12A 3.5552 no .
H40 H12B 2.7931 no 1_455
H40 H13A 3.1728 no 1_455
H40 H22A 2.6108 no .
H41A C48 2.9031 no 1_455
H41A H12A 3.1914 no 1_455
H41A H37B 3.2749 no 2_475
H41A H38B 3.3428 no 2_475
H41A H47B 3.5175 no 1_455
H41A H47C 3.3953 no 1_455
H41A H48A 2.8533 no 1_455
H41A H48B 2.4983 no 1_455
H41A H48C 2.8747 no 1_455
H41B C37 3.5664 no 2_475
H41B C47 3.2356 no 2_475
H41B H37B 2.7908 no 2_475
H41B H38A 3.4977 no 2_575
H41B H38B 3.1714 no 2_475
H41B H47A 2.7403 no 2_475
H41B H47C 2.8774 no 2_475
H42A C12 3.2722 no 1_455
H42A C20 3.4185 no .
H42A H1B 3.1295 no 1_455
H42A H2A 3.5555 no .
H42A H12A 3.0926 no 1_455
H42A H12B 2.5827 no 1_455
H42A H20B 2.6689 no .
H42A H20C 3.3054 no .
H42A H22A 3.5608 no .
H42B C20 3.2937 no .
H42B H20B 2.9289 no .
H42B H20C 2.8112 no .
H42B H43 3.4604 no 1_655
H43 C48 3.1939 no 1_455
H43 H20C 3.4528 no 1_455
H43 H37B 2.8412 no 2_475
H43 H42B 3.4604 no 1_455
H43 H48A 3.1575 no 1_455
H43 H48B 3.5281 no 1_455
H43 H48C 2.4810 no 1_455
H45A O1 3.1728 no 1_545
H45A C50 3.5794 no 1_645
H45A H20A 3.2557 no 1_545
H45A H20C 3.4676 no 1_545
H45A H49B 3.3171 no 1_645
H45A H50C 2.8082 no 1_645
H45B H37A 3.5734 no 1_655
H45B H49B 3.1765 no 1_645
H45B H49C 3.0431 no 2_575
H45B H50A 3.5516 no 2_675
H45B H50B 3.3278 no 2_675
H45B H50C 3.1599 no 1_645
H45C C49 3.4913 no 2_575
H45C H20A 3.5382 no 1_545
H45C H49B 3.5472 no 2_575
H45C H49C 2.7311 no 2_575
H45C H50B 2.8333 no 2_575
H45C H50C 2.8146 no 1_645
H46A C19 3.3585 no .
H46A C24 2.9749 no .
H46A H16A 2.8653 no .
H46A H17B 3.2902 no .
H46A H18 3.3471 no 1_455
H46A H23A 3.3489 no .
H46A H24A 2.8603 no .
H46A H24C 2.4524 no .
H46A H25C 3.0499 no 1_455
H46B C25 3.5699 no 1_455
H46B H4A 2.9323 no 1_545
H46B H24C 3.1534 no .
H46B H25A 3.3171 no 1_455
H46B H25C 2.9537 no 1_455
H46B H30A 3.1810 no 1_455
H46C C18 3.0701 no 1_455
H46C C19 3.4450 no 1_455
H46C C25 3.2274 no 1_455
H46C C30 3.4791 no 1_455
H46C H16A 3.5832 no 1_455
H46C H16B 3.4246 no 1_455
H46C H18 2.5000 no 1_455
H46C H23A 3.2386 no .
H46C H24C 3.4513 no .
H46C H25A 3.2486 no 1_455
H46C H25C 2.6398 no 1_455
H46C H30A 2.9573 no 1_455
H46C H30B 3.0950 no 1_455
H47A C37 3.4746 no 1_655
H47A C38 3.3995 no 1_655
H47A H37A 2.7738 no 1_655
H47A H38A 2.7018 no 1_655
H47A H39 3.3458 no 1_655
H47A H41B 2.7403 no 2_575
H47B C37 3.5542 no 1_655
H47B C38 3.2092 no 1_655
H47B C39 3.0557 no 1_655
H47B H35 3.1209 no 1_655
H47B H37A 2.9835 no 1_655
H47B H38A 2.7334 no 1_655
H47B H39 2.2118 no 1_655
H47B H41A 3.5175 no 1_655
H47C C38 3.5940 no 2_575
H47C H38A 2.7761 no 1_655
H47C H38A 3.2290 no 2_575
H47C H38B 3.0276 no 2_575
H47C H39 3.1076 no 1_655
H47C H41A 3.3953 no 1_655
H47C H41B 2.8774 no 2_575
H48A C38 3.1754 no 2_575
H48A H37B 3.3712 no 2_575
H48A H38A 2.5670 no 2_575
H48A H38B 3.0908 no 2_575
H48A H41A 2.8533 no 1_655
H48A H43 3.1575 no 1_655
H48B C12 3.5867 no .
H48B C41 3.4721 no 1_655
H48B H12A 2.5978 no .
H48B H39 3.1370 no 1_655
H48B H41A 2.4983 no 1_655
H48B H43 3.5281 no 1_655
H48C C43 3.3402 no 1_655
H48C H1B 3.3332 no .
H48C H12A 2.9810 no .
H48C H20C 3.5049 no .
H48C H22A 3.4332 no .
H48C H41A 2.8747 no 1_655
H48C H43 2.4810 no 1_655
H49A C20 3.0182 no .
H49A C50 3.5338 no 1_655
H49A H20A 2.8554 no .
H49A H20B 2.9918 no .
H49A H20C 2.6987 no .
H49A H50A 2.7163 no 1_655
H49A H50C 3.5207 no 1_655
H49B C50 3.1350 no 2_585
H49B H20A 3.4457 no .
H49B H45A 3.3171 no 1_465
H49B H45B 3.1765 no 1_465
H49B H45C 3.5472 no 2_475
H49B H50A 3.5041 no 1_655
H49B H50A 3.4752 no 2_585
H49B H50B 2.8379 no 2_585
H49B H50C 2.6516 no 2_585
H49C C45 3.3323 no 2_475
H49C C50 3.4488 no 1_655
H49C H26B 3.3622 no 2_475
H49C H45B 3.0431 no 2_475
H49C H45C 2.7311 no 2_475
H49C H50A 2.6181 no 1_655
H49C H50C 3.5799 no 1_655
H49C H50C 3.0455 no 2_585
H50A C49 3.0781 no 1_455
H50A H37A 3.3766 no 2_475
H50A H37B 3.1698 no 2_475
H50A H45B 3.5516 no 2_375
H50A H49A 2.7163 no 1_455
H50A H49B 3.5041 no 1_455
H50A H49B 3.4752 no 2_485
H50A H49C 2.6181 no 1_455
H50B C26 3.5729 no 2_475
H50B H26B 2.6066 no 2_475
H50B H37A 3.4348 no 2_475
H50B H37B 3.2372 no 2_475
H50B H45B 3.3278 no 2_375
H50B H45C 2.8333 no 2_475
H50B H49B 2.8379 no 2_485
H50C C45 3.0985 no 1_465
H50C C49 3.2904 no 2_485
H50C H45A 2.8082 no 1_465
H50C H45B 3.1599 no 1_465
H50C H45C 2.8146 no 1_465
H50C H49A 3.5207 no 1_455
H50C H49B 2.6516 no 2_485
H50C H49C 3.5799 no 1_455
H50C H49C 3.0455 no 2_485

loop_
_geom_hbond_atom_site_label_D
_geom_hbond_atom_site_label_H
_geom_hbond_atom_site_label_A
_geom_hbond_site_symmetry_A
_geom_hbond_distance_DA
_geom_hbond_distance_DH
_geom_hbond_distance_HA
_geom_hbond_angle_DHA
_geom_hbond_publ_flag
O2 H2 O1 1_545 2.892(5) 0.840 2.065 168.1 no

loop_
_geom_torsion_atom_site_label_1
_geom_torsion_atom_site_label_2
_geom_torsion_atom_site_label_3
_geom_torsion_atom_site_label_4
_geom_torsion
_geom_torsion_publ_flag
C2 C1 C11 C10 -94.2(4) no
C2 C1 C11 C12 155.5(3) no
C2 C1 C11 C22 35.5(5) no
C11 C1 C2 C3 -171.3(3) no
C11 C1 C2 C6 62.5(5) no
C1 C2 C3 O1 -41.6(5) no
C1 C2 C3 C4 -157.0(3) no
C1 C2 C3 C20 79.9(5) no
C1 C2 C6 C5 165.5(3) no
C1 C2 C6 C7 39.1(5) no
C3 C2 C6 C5 36.3(4) no
C3 C2 C6 C7 -90.1(4) no
C6 C2 C3 O1 90.6(4) no
C6 C2 C3 C4 -24.8(4) no
C6 C2 C3 C20 -147.9(4) no
O1 C3 C4 C5 -114.3(4) no
C2 C3 C4 C5 3.1(5) no
C20 C3 C4 C5 125.9(4) no
C3 C4 C5 C6 19.5(5) no
C4 C5 C6 C2 -33.9(4) no
C4 C5 C6 C7 92.8(4) no
C2 C6 C7 C8 -86.4(5) no
C2 C6 C7 C21 93.6(4) no
C5 C6 C7 C8 154.7(4) no
C5 C6 C7 C21 -25.4(5) no
C6 C7 C8 C9 2.2(7) no
C21 C7 C8 C9 -177.8(4) no
C7 C8 C9 C10 84.8(5) no
C8 C9 C10 C11 -82.7(4) no
C8 C9 C10 C14 147.1(3) no
C9 C10 C11 C1 70.5(4) no
C9 C10 C11 C12 -172.3(3) no
C9 C10 C11 C22 -57.2(4) no
C9 C10 C14 C13 151.3(3) no
C9 C10 C14 C15 20.2(5) no
C11 C10 C14 C13 16.4(4) no
C11 C10 C14 C15 -114.7(4) no
C14 C10 C11 C1 -154.0(3) no
C14 C10 C11 C12 -36.8(4) no
C14 C10 C11 C22 78.4(4) no
C1 C11 C12 C13 163.9(3) no
C10 C11 C12 C13 44.2(4) no
C22 C11 C12 C13 -75.3(4) no
C11 C12 C13 C14 -35.7(4) no
C12 C13 C14 C10 11.5(4) no
C12 C13 C14 C15 145.4(3) no
C10 C14 C15 C16 -176.3(3) no
C10 C14 C15 C23 58.8(5) no
C13 C14 C15 C16 57.7(4) no
C13 C14 C15 C23 -67.2(4) no
C14 C15 C16 C17 163.2(3) no
C23 C15 C16 C17 -68.4(4) no
C15 C16 C17 C18 178.8(3) no
C16 C17 C18 C19 -118.4(5) no
C17 C18 C19 C24 -4.6(7) no
C17 C18 C19 C25 174.4(4) no
C27 C26 C36 C35 -92.3(4) no
C27 C26 C36 C37 157.3(3) no
C27 C26 C36 C47 37.9(5) no
C36 C26 C27 C28 -172.1(3) no
C36 C26 C27 C31 62.7(5) no
C26 C27 C28 O2 -49.3(5) no
C26 C27 C28 C29 -164.9(3) no
C26 C27 C28 C45 71.7(5) no
C26 C27 C31 C30 163.9(4) no
C26 C27 C31 C32 36.7(6) no
C28 C27 C31 C30 34.2(4) no
C28 C27 C31 C32 -93.0(4) no
C31 C27 C28 O2 83.5(4) no
C31 C27 C28 C29 -32.0(5) no
C31 C27 C28 C45 -155.4(4) no
O2 C28 C29 C30 -97.0(5) no
C27 C28 C29 C30 17.7(6) no
C45 C28 C29 C30 141.6(5) no
C28 C29 C30 C31 3.7(6) no
C29 C30 C31 C27 -23.3(5) no
C29 C30 C31 C32 104.5(5) no
C27 C31 C32 C33 -83.9(5) no
C27 C31 C32 C46 96.3(5) no
C30 C31 C32 C33 155.0(4) no
C30 C31 C32 C46 -24.8(6) no
C31 C32 C33 C34 2.1(7) no
C46 C32 C33 C34 -178.1(4) no
C32 C33 C34 C35 86.8(6) no
C33 C34 C35 C36 -86.3(5) no
C33 C34 C35 C39 143.4(4) no
C34 C35 C36 C26 71.7(5) no
C34 C35 C36 C37 -171.1(3) no
C34 C35 C36 C47 -55.6(5) no
C34 C35 C39 C38 148.7(4) no
C34 C35 C39 C40 17.3(6) no
C36 C35 C39 C38 14.1(4) no
C36 C35 C39 C40 -117.3(4) no
C39 C35 C36 C26 -153.0(3) no
C39 C35 C36 C37 -35.8(4) no
C39 C35 C36 C47 79.7(4) no
C26 C36 C37 C38 163.6(3) no
C35 C36 C37 C38 44.4(4) no
C47 C36 C37 C38 -76.2(4) no
C36 C37 C38 C39 -37.2(4) no
C37 C38 C39 C35 13.7(4) no
C37 C38 C39 C40 147.4(4) no
C35 C39 C40 C41 -172.4(3) no
C35 C39 C40 C48 60.3(5) no
C38 C39 C40 C41 61.2(5) no
C38 C39 C40 C48 -66.2(5) no
C39 C40 C41 C42 159.7(4) no
C48 C40 C41 C42 -70.2(5) no
C40 C41 C42 C43 -178.6(4) no
C41 C42 C43 C44 -121.7(6) no
C42 C43 C44 C49 -5.8(10) no
C42 C43 C44 C50 176.2(5) no

loop_
_cod_related_entry_id
_cod_related_entry_database
_cod_related_entry_code
1 ChemSpider 30652103
